data_1569388
loop_
_publ_author_name
'L&#xf6;we, Pawel'
'W&#xfc;nsche, Marius A'
'Purtscher, Felix R. S.'
'Gamper, Jakob'
'Hofer, Thomas S.'
'Wilm, Lukas F. B.'
'R&#xf6;thel, Maike B'
'Dielmann, Fabian'

_publ_section_title
;
 Terminal methylene phosphonium ions: precursors for transient
 monosubstituted phosphinocarbenes.
;
_journal_issue 29
_journal_name_full 'Chemical science'
_journal_page_first 7928
_journal_page_last 7935
_journal_paper_doi 10.1039/d3sc02899b
_journal_volume 14
_journal_year 2023
_chemical_formula_moiety '2(C56 H75 F3 N6 O3 P S), 2(C F3 O3 S), 0.5(C4 H10 O), 0.25(C7 H8)'
_chemical_formula_sum 'C117.75 H157 F12 N12 O12.5 P2 S4'
_chemical_formula_weight 2358.72
_space_group_crystal_system monoclinic
_space_group_IT_number 14
_space_group_name_Hall '-P 2ybc'
_space_group_name_H-M_alt 'P 1 21/c 1'
_atom_sites_solution_hydrogens geom
_atom_sites_solution_primary dual
_audit_creation_date 2022-06-02
_audit_creation_method
;
Olex2 1.5-alpha
(compiled 2022.04.07 svn.rca3783a0 for OlexSys, GUI svn.r6498)
;
_audit_update_record
;
2023-02-23 deposited with the CCDC.	2023-06-29 downloaded from the CCDC.
;
_cell_angle_alpha 90
_cell_angle_beta 92.090(2)
_cell_angle_gamma 90
_cell_formula_units_Z 4
_cell_length_a 13.5828(4)
_cell_length_b 48.1844(12)
_cell_length_c 19.0661(5)
_cell_measurement_reflns_used 9158
_cell_measurement_temperature 100(2)
_cell_measurement_theta_max 26.02
_cell_measurement_theta_min 2.21
_cell_volume 12470.1(6)
_computing_cell_refinement 'Bruker SAINT'
_computing_data_collection 'Bruker APEX2'
_computing_data_reduction 'Bruker SAINT'
_computing_molecular_graphics 'Olex2 1.5-alpha (Dolomanov et al., 2009)'
_computing_publication_material 'Olex2 1.5-alpha (Dolomanov et al., 2009)'
_computing_structure_refinement 'SHELXL 2018/3 (Sheldrick, 2015)'
_computing_structure_solution 'SHELXT 2014/5 (Sheldrick, 2014)'
_diffrn_ambient_temperature 100.00
_diffrn_measured_fraction_theta_full 0.985
_diffrn_measured_fraction_theta_max 0.985
_diffrn_measurement_device_type 'Bruker APEX-II CCD'
_diffrn_measurement_method '\f and \w scans'
_diffrn_radiation_type MoK\a
_diffrn_radiation_wavelength 0.71073
_diffrn_reflns_av_R_equivalents 0.0677
_diffrn_reflns_av_unetI/netI 0.0643
_diffrn_reflns_Laue_measured_fraction_full 0.985
_diffrn_reflns_Laue_measured_fraction_max 0.985
_diffrn_reflns_limit_h_max 16
_diffrn_reflns_limit_h_min -16
_diffrn_reflns_limit_k_max 60
_diffrn_reflns_limit_k_min -60
_diffrn_reflns_limit_l_max 23
_diffrn_reflns_limit_l_min -23
_diffrn_reflns_number 120521
_diffrn_reflns_point_group_measured_fraction_full 0.985
_diffrn_reflns_point_group_measured_fraction_max 0.985
_diffrn_reflns_theta_full 26.450
_diffrn_reflns_theta_max 26.450
_diffrn_reflns_theta_min 1.149
_diffrn_source microsource
_exptl_absorpt_coefficient_mu 0.182
_exptl_absorpt_correction_T_max 0.7454
_exptl_absorpt_correction_T_min 0.6458
_exptl_absorpt_correction_type multi-scan
_exptl_absorpt_process_details
;
 SADABS 2016/2: Krause, L., Herbst-Irmer, R., Sheldrick G.M. & Stalke D.,
 J. Appl. Cryst. 48 (2015) 3-10
;
_exptl_crystal_colour colourless
_exptl_crystal_colour_primary colourless
_exptl_crystal_density_diffrn 1.256
_exptl_crystal_description Plate
_exptl_crystal_F_000 4998
_exptl_crystal_size_max 0.4
_exptl_crystal_size_mid 0.3
_exptl_crystal_size_min 0.05
_refine_diff_density_max 0.975
_refine_diff_density_min -0.600
_refine_diff_density_rms 0.097
_refine_ls_extinction_coef 0.00023(5)
_refine_ls_extinction_expression Fc^*^=kFc[1+0.001xFc^2^\l^3^/sin(2\q)]^-1/4^
_refine_ls_extinction_method 'SHELXL-2018/3 (Sheldrick 2018)'
_refine_ls_goodness_of_fit_ref 1.130
_refine_ls_hydrogen_treatment constr
_refine_ls_matrix_type full
_refine_ls_number_parameters 1707
_refine_ls_number_reflns 25293
_refine_ls_number_restraints 552
_refine_ls_restrained_S_all 1.126
_refine_ls_R_factor_all 0.1184
_refine_ls_R_factor_gt 0.0981
_refine_ls_shift/su_max 0.001
_refine_ls_shift/su_mean 0.000
_refine_ls_structure_factor_coef Fsqd
_refine_ls_weighting_details 'w=1/[\s^2^(Fo^2^)+97.6187P] where P=(Fo^2^+2Fc^2^)/3'
_refine_ls_weighting_scheme calc
_refine_ls_wR_factor_gt 0.2195
_refine_ls_wR_factor_ref 0.2281
_reflns_Friedel_coverage 0.000
_reflns_number_gt 20019
_reflns_number_total 25293
_reflns_threshold_expression 'I > 2\s(I)'
_cod_data_source_file d3sc02899b2.cif
_cod_data_source_block mw1
_cod_depositor_comments 'Adding full bibliography for 1569380--1569388.cif.'
_cod_original_formula_sum 'C117.75 H157 F12 N12 O12.50 P2 S4'
_cod_database_code 1569388
_shelx_shelxl_version_number 2018/3
_shelx_space_group_comment
;
The symmetry employed for this shelxl refinement is uniquely defined
by the following loop, which should always be used as a source of
symmetry information in preference to the above space-group names.
They are only intended as comments.
;
_shelx_estimated_absorpt_t_max 0.991
_shelx_estimated_absorpt_t_min 0.931
_olex2_refinement_description
;
1. Fixed Uiso
 At 1.2 times of:
  All C(H,H) groups, H7 of C7, H18 of C18, H20 of C20, H22 of C22, H3 of C3,
  H2 of C2, H13 of C13, H6 of C6, H10 of C10, H19 of C19, H8 of C8, H45 of C45,
  H46 of C46, H35 of C35, H47 of C47, H33 of C33, H30 of C30, H49 of C49, H29
  of C29, H34 of C34, H37 of C37, H52 of C52, H40 of C40, H64 of C64, H75 of
  C75, H76 of C76, H59 of C59, H58 of C58, H74 of C74, H66 of C66, H81 of C81,
  H63 of C63, H69 of C69, H62 of C62, H78 of C78, H101 of C101, H102 of C102,
  H105 of C105, H91 of C91, H89 of C89, H93 of C93, H96 of C96, H86 of C86,
  H103 of C103, H108 of C108, H85 of C85, H90 of C90, H1E of C1E, H1C of C1C,
  H1D of C1D, H1F of C1F, H1G of C1G, H25 of C25
 At 1.5 times of:
  All H(H) groups, H15A of C15, All C(H,H,H) groups
2. Restrained distances
 F12A-C116 = F14A-C116 = F13A-C116
 1.35 with sigma of 0.02
 C1G-C1B = C1G-C1F = C1F-C1E = C1E-C1D = C1D-C1C = C1C-C1B
 1.39 with sigma of 0.02
 C1B-C1F \\sim C1B-C1D \\sim C1G-C1E \\sim C1C-C1G \\sim C1D-C1F \\sim C1C-C1E
 with sigma of 0.04
 S2-O4 \\sim S2A-O4 \\sim S2A-O6A \\sim S2-O6 \\sim S2-O5 \\sim S2A-O5A
 with sigma of 0.02
 O4-O6A \\sim O6A-O5A \\sim O5A-O4
 with sigma of 0.02
 F14A-F13A \\sim F13A-F12A \\sim F12A-F14A
 with sigma of 0.02
 C1A-C1G \\sim C1A-C1C
 with sigma of 0.04
 S1A-C56A \\sim S1-C56
 with sigma of 0.02
 F1A-C56A \\sim F2A-C56A \\sim F3A-C56A \\sim F1-C56 \\sim F3-C56 \\sim F2-C56
 with sigma of 0.02
 C204-C203 \\sim C201-C200
 with sigma of 0.02
 S4A-C116 \\sim S4-C114
 with sigma of 0.02
 F5A-C115 \\sim F4A-C115 \\sim F6A-C115 \\sim F5-C112 \\sim F4-C112 \\sim
F6-C112
 with sigma of 0.02
 S2A-C115 \\sim S2-C112
 with sigma of 0.02
3. Restrained planarity
 C1E, C1D, C1C, C1B, C1G, C1A, C1F
 with sigma of 0.01
4. Uiso/Uaniso restraints and constraints
O6A \\sim O6 \\sim S2A \\sim S2 \\sim O5A \\sim O5 \\sim C115 \\sim F5A \\sim
F4A \\sim F4 \\sim F6 \\sim C112 \\sim F5 \\sim F6A: within 2A with sigma of
0.01 and sigma for terminal atoms of 0.01 within 2A
F13A \\sim F14A \\sim C116 \\sim F12A \\sim S4A \\sim O13A \\sim O12A \\sim
O14A: within 2A with sigma of 0.01 and sigma for terminal atoms of 0.01 within
2A
C1E \\sim C1F \\sim C1G \\sim C1B \\sim C1C \\sim C1D \\sim C1A: within 1.9A
with sigma of 0.02 and sigma for terminal atoms of 0.04 within 1.9A
C200 \\sim C201 \\sim O202 \\sim C203 \\sim C204: within 1.9A with sigma of
0.02 and sigma for terminal atoms of 0.03 within 1.9A
S1A \\sim S1 \\sim O2 \\sim F1A \\sim C56A \\sim F2A \\sim F3A \\sim F1 \\sim
F3 \\sim F2 \\sim C56 \\sim O3A: within 2A with sigma of 0.02 and sigma for
terminal atoms of 0.02 within 2A
Uanis(C1F) \\sim Ueq, Uanis(C1G) \\sim Ueq, Uanis(C1A) \\sim Ueq: with sigma of
0.02 and sigma for terminal atoms of 0.02
5. Others
 Sof(O3A)=Sof(S1A)=Sof(C56A)=Sof(F2A)=Sof(F1A)=Sof(F3A)=1-FVAR(1)
 Sof(S1)=Sof(O2)=Sof(F1)=Sof(F2)=Sof(F3)=Sof(C56)=FVAR(1)
 Sof(O6A)=Sof(S2A)=Sof(O5A)=Sof(F4A)=Sof(C115)=Sof(F6A)=Sof(F5A)=1-FVAR(2)
 Sof(S2)=Sof(O5)=Sof(O6)=Sof(F4)=Sof(F5)=Sof(F6)=Sof(C112)=FVAR(2)
 Sof(F14A)=Sof(F13A)=Sof(C116)=Sof(F12A)=Sof(S4A)=Sof(O13A)=Sof(O12A)=
 Sof(O14A)=1-FVAR(3)
 Sof(S4)=Sof(O12)=Sof(O13)=Sof(O14)=Sof(F12)=Sof(F13)=Sof(F14)=Sof(C114)=FVAR(3)
 Fixed Sof: C200(0.5) H20A(0.5) H20B(0.5) H20C(0.5) C201(0.5) H20D(0.5)
 H20E(0.5) O202(0.5) C203(0.5) H20F(0.5) H20G(0.5) C204(0.5) H20H(0.5)
 H20I(0.5) H20J(0.5) C1A(0.25) H1AA(0.25) H1AB(0.25) H1AC(0.25) C1B(0.25)
 C1C(0.25) H1C(0.25) C1D(0.25) H1D(0.25) C1E(0.25) H1E(0.25) C1F(0.25)
 H1F(0.25) C1G(0.25) H1G(0.25)
 Fixed Uiso: H15B(0.05)
6.a Ternary CH refined with riding coordinates:
 C10(H10), C13(H13), C22(H22), C25(H25), C37(H37), C40(H40), C49(H49),
 C52(H52), C66(H66), C69(H69), C78(H78), C81(H81), C93(H93), C96(H96),
 C105(H105), C108(H108)
6.b Secondary CH2 refined with riding coordinates:
 C201(H20D,H20E), C203(H20F,H20G)
6.c Me refined with riding coordinates:
 C11(H11G,H11H,H11I), C12(H12A,H12B,H12C), C14(H14A,H14B,H14C), C15(H15A,H15B,
 H15C), C23(H23A,H23B,H23C), C24(H24A,H24B,H24C), C26(H26A,H26B,H26C), C27(H27A,
 H27B,H27C), C38(H38A,H38B,H38C), C39(H39A,H39B,H39C), C41(H41A,H41B,H41C),
 C42(H42A,H42B,H42C), C50(H50A,H50B,H50C), C51(H51A,H51B,H51C), C53(H53A,H53B,
 H53C), C54(H54A,H54B,H54C), C55(H55A,H55B,H55C), C67(H67A,H67B,H67C), C68(H68A,
 H68B,H68C), C70(H70A,H70B,H70C), C71(H71A,H71B,H71C), C79(H79A,H79B,H79C),
 C80(H80A,H80B,H80C), C82(H82A,H82B,H82C), C83(H83A,H83B,H83C), C94(H94A,H94B,
 H94C), C95(H95A,H95B,H95C), C97(H97A,H97B,H97C), C98(H98A,H98B,H98C),
 C106(H10A,H10B,H10C), C107(H10D,H10E,H10F), C109(H10G,H10H,H10I), C110(H11A,
 H11B,H11C), C111(H11D,H11E,H11F), C200(H20A,H20B,H20C), C204(H20H,H20I,H20J)
6.d Aromatic/amide H refined with riding coordinates:
 C2(H2), C3(H3), C6(H6), C7(H7), C8(H8), C18(H18), C19(H19), C20(H20),
 C29(H29), C30(H30), C33(H33), C34(H34), C35(H35), C45(H45), C46(H46), C47(H47),
  C58(H58), C59(H59), C62(H62), C63(H63), C64(H64), C74(H74), C75(H75),
 C76(H76), C85(H85), C86(H86), C89(H89), C90(H90), C91(H91), C101(H101),
 C102(H102), C103(H103), C1C(H1C), C1D(H1D), C1E(H1E), C1F(H1F), C1G(H1G)
6.e Idealised Me refined as rotating group:
 C1A(H1AA,H1AB,H1AC)
;
_olex2_submission_special_instructions 'No special instructions were received'

loop_
_space_group_symop_operation_xyz
'x, y, z'
'-x, y+1/2, -z+1/2'
'-x, -y, -z'
'x, -y-1/2, z-1/2'

loop_
_atom_site_label
_atom_site_type_symbol
_atom_site_fract_x
_atom_site_fract_y
_atom_site_fract_z
_atom_site_U_iso_or_equiv
_atom_site_adp_type
_atom_site_occupancy
_atom_site_site_symmetry_order
_atom_site_calc_flag
_atom_site_refinement_flags_posn
_atom_site_refinement_flags_adp
_atom_site_refinement_flags_occupancy
_atom_site_disorder_assembly
_atom_site_disorder_group
P1 P 0.35759(10) 0.59537(2) 0.23365(6) 0.0159(3) Uani 1 1 d . . . . .
P2 P 0.79572(9) 0.66713(2) 0.76729(6) 0.0130(2) Uani 1 1 d . . . . .
S1 S 0.14314(14) 0.59184(4) 0.20345(12) 0.0270(4) Uani 0.904(4) 1 d D U P A 1
S2 S 0.83056(12) 0.69129(4) 0.62655(7) 0.0168(3) Uani 0.919(4) 1 d D U P B 1
S3 S 0.32237(8) 0.74762(2) 0.45777(6) 0.0117(2) Uani 1 1 d . . . . .
S4 S 0.36466(11) 0.56914(3) 0.73794(10) 0.0218(4) Uani 0.932(5) 1 d D . P C 1
O1 O 0.2477(3) 0.57912(7) 0.21023(18) 0.0228(8) Uani 1 1 d . . . . .
O2 O 0.0755(4) 0.57511(12) 0.2388(3) 0.0428(13) Uani 0.904(4) 1 d . U P A 1
O3 O 0.1443(3) 0.62070(8) 0.2125(2) 0.0340(10) Uani 1 1 d . . . . .
O4 O 0.7930(3) 0.69244(7) 0.70213(16) 0.0186(7) Uani 1 1 d D . . . .
O5 O 0.8838(3) 0.71577(10) 0.6125(2) 0.0293(10) Uani 0.919(4) 1 d D U P B 1
O6 O 0.8637(3) 0.66401(9) 0.6108(2) 0.0220(9) Uani 0.919(4) 1 d D U P B 1
O9 O 0.3819(2) 0.74577(7) 0.39640(17) 0.0191(7) Uani 1 1 d . . . . .
O10 O 0.2378(2) 0.72961(7) 0.45616(18) 0.0175(7) Uani 1 1 d . . . . .
O11 O 0.3069(3) 0.77525(7) 0.48183(19) 0.0228(8) Uani 1 1 d . . . . .
O12 O 0.3978(6) 0.55509(12) 0.6770(4) 0.0336(15) Uani 0.932(5) 1 d . . P C 1
O13 O 0.3264(4) 0.59631(10) 0.7263(3) 0.0350(13) Uani 0.932(5) 1 d . . P C 1
O14 O 0.4285(4) 0.56547(14) 0.7996(2) 0.0482(15) Uani 0.932(5) 1 d . . P C 1
N1 N 0.3396(3) 0.61423(8) 0.2973(2) 0.0152(8) Uani 1 1 d . . . . .
N2 N 0.2612(3) 0.64439(8) 0.37654(19) 0.0108(8) Uani 1 1 d . . . . .
N3 N 0.3382(3) 0.66488(7) 0.29266(19) 0.0117(8) Uani 1 1 d . . . . .
N4 N 0.4272(3) 0.57104(8) 0.2546(2) 0.0199(9) Uani 1 1 d . . . . .
N5 N 0.4726(3) 0.53269(8) 0.1784(2) 0.0195(9) Uani 1 1 d . . . . .
N6 N 0.4755(3) 0.52605(8) 0.2909(2) 0.0195(9) Uani 1 1 d . . . . .
N7 N 0.7780(3) 0.68398(8) 0.8349(2) 0.0124(8) Uani 1 1 d . . . . .
N8 N 0.6232(3) 0.70792(8) 0.85677(19) 0.0113(8) Uani 1 1 d . . . . .
N9 N 0.7571(3) 0.72164(8) 0.9115(2) 0.0135(8) Uani 1 1 d . . . . .
N10 N 0.8997(3) 0.65401(8) 0.7720(2) 0.0151(8) Uani 1 1 d . . . . .
N11 N 1.0538(3) 0.63946(8) 0.73138(19) 0.0124(8) Uani 1 1 d . . . . .
N12 N 0.9376(3) 0.60844(8) 0.7250(2) 0.0172(9) Uani 1 1 d . . . . .
F1 F 0.1094(4) 0.55909(9) 0.0967(2) 0.0593(14) Uani 0.904(4) 1 d D U P A 1
F2 F 0.1861(4) 0.59637(12) 0.0720(2) 0.0608(15) Uani 0.904(4) 1 d D U P A 1
F3 F 0.0318(4) 0.59769(11) 0.0922(3) 0.0700(16) Uani 0.904(4) 1 d D U P A 1
F4 F 0.7305(3) 0.69129(9) 0.50901(17) 0.0390(10) Uani 0.919(4) 1 d D U P B 1
F5 F 0.6453(3) 0.67833(9) 0.59683(19) 0.0356(9) Uani 0.919(4) 1 d D U P B 1
F6 F 0.6808(3) 0.72145(7) 0.58217(17) 0.0296(8) Uani 0.919(4) 1 d D U P B 1
F9 F 0.3606(2) 0.73236(7) 0.58783(15) 0.0292(7) Uani 1 1 d . . . . .
F10 F 0.4289(3) 0.70674(7) 0.51163(18) 0.0387(9) Uani 1 1 d . . . . .
F11 F 0.4867(2) 0.74750(8) 0.53468(16) 0.0344(8) Uani 1 1 d . . . . .
F12 F 0.1876(3) 0.54910(8) 0.7099(2) 0.0441(11) Uani 0.932(5) 1 d . . P C 1
F13 F 0.2780(3) 0.52271(9) 0.7756(3) 0.0563(14) Uani 0.932(5) 1 d . . P C 1
F14 F 0.2143(3) 0.55982(10) 0.8180(2) 0.0558(13) Uani 0.932(5) 1 d . . P C 1
C1 C 0.3138(3) 0.63930(9) 0.3177(2) 0.0111(9) Uani 1 1 d . . . . .
C2 C 0.2558(3) 0.67298(9) 0.3875(2) 0.0120(9) Uani 1 1 d . . . . .
H2 H 0.223914 0.681896 0.424877 0.014 Uiso 1 1 calc R U . . .
C3 C 0.3029(3) 0.68558(10) 0.3365(2) 0.0152(10) Uani 1 1 d . . . . .
H3 H 0.310981 0.705026 0.330946 0.018 Uiso 1 1 calc R U . . .
C4 C 0.2388(4) 0.62441(10) 0.4298(2) 0.0152(10) Uani 1 1 d . . . . .
C5 C 0.1399(4) 0.61714(10) 0.4388(3) 0.0185(10) Uani 1 1 d . . . . .
C6 C 0.1211(4) 0.59977(11) 0.4951(3) 0.0219(11) Uani 1 1 d . . . . .
H6 H 0.054978 0.594722 0.503638 0.026 Uiso 1 1 calc R U . . .
C7 C 0.1967(4) 0.58964(11) 0.5390(3) 0.0232(11) Uani 1 1 d . . . . .
H7 H 0.181986 0.577232 0.575950 0.028 Uiso 1 1 calc R U . . .
C8 C 0.2925(4) 0.59746(10) 0.5294(2) 0.0206(11) Uani 1 1 d . . . . .
H8 H 0.343554 0.590265 0.559595 0.025 Uiso 1 1 calc R U . . .
C9 C 0.3161(4) 0.61584(10) 0.4760(2) 0.0155(10) Uani 1 1 d . . . . .
C10 C 0.4200(4) 0.62678(10) 0.4703(3) 0.0188(10) Uani 1 1 d . . . . .
H10 H 0.418082 0.642608 0.436384 0.023 Uiso 1 1 calc R U . . .
C11 C 0.4896(4) 0.60486(11) 0.4429(3) 0.0221(11) Uani 1 1 d . . . . .
H11G H 0.555898 0.612743 0.440053 0.033 Uiso 1 1 calc R U . . .
H11H H 0.491646 0.588928 0.474858 0.033 Uiso 1 1 calc R U . . .
H11I H 0.466199 0.598819 0.396143 0.033 Uiso 1 1 calc R U . . .
C12 C 0.4602(4) 0.63770(13) 0.5410(3) 0.0310(13) Uani 1 1 d . . . . .
H12A H 0.527398 0.644634 0.535917 0.047 Uiso 1 1 calc R U . . .
H12B H 0.418112 0.652800 0.556865 0.047 Uiso 1 1 calc R U . . .
H12C H 0.460903 0.622651 0.575634 0.047 Uiso 1 1 calc R U . . .
C13 C 0.0553(4) 0.62879(12) 0.3933(3) 0.0274(12) Uani 1 1 d . . . . .
H13 H 0.082845 0.635783 0.348656 0.033 Uiso 1 1 calc R U . . .
C14 C 0.0060(5) 0.65313(14) 0.4297(4) 0.0393(15) Uani 1 1 d . . . . .
H14A H -0.048126 0.660266 0.399410 0.059 Uiso 1 1 calc R U . . .
H14B H -0.019958 0.646831 0.474238 0.059 Uiso 1 1 calc R U . . .
H14C H 0.054470 0.667886 0.438673 0.059 Uiso 1 1 calc R U . . .
C15 C -0.0225(5) 0.60667(14) 0.3745(3) 0.0383(15) Uani 1 1 d . . . . .
H15A H -0.075453 0.615002 0.345209 0.057 Uiso 1 1 calc R U . . .
H15B H 0.008050 0.591560 0.348577 0.050 Uiso 1 1 calc R U . . .
H15C H -0.049750 0.599314 0.417560 0.075 Uiso 1 1 calc R U . . .
C16 C 0.3970(4) 0.67097(9) 0.2327(2) 0.0139(9) Uani 1 1 d . . . . .
C17 C 0.4994(4) 0.66745(10) 0.2403(2) 0.0161(10) Uani 1 1 d . . . . .
C18 C 0.5542(4) 0.67455(10) 0.1828(3) 0.0203(10) Uani 1 1 d . . . . .
H18 H 0.623682 0.672234 0.185428 0.024 Uiso 1 1 calc R U . . .
C19 C 0.5093(4) 0.68497(10) 0.1216(3) 0.0219(11) Uani 1 1 d . . . . .
H19 H 0.548299 0.689735 0.083032 0.026 Uiso 1 1 calc R U . . .
C20 C 0.4085(4) 0.68843(10) 0.1166(2) 0.0172(10) Uani 1 1 d . . . . .
H20 H 0.378885 0.695807 0.074709 0.021 Uiso 1 1 calc R U . . .
C21 C 0.3494(4) 0.68125(9) 0.1722(2) 0.0149(9) Uani 1 1 d . . . . .
C22 C 0.5499(4) 0.65855(10) 0.3092(3) 0.0186(10) Uani 1 1 d . . . . .
H22 H 0.502655 0.646432 0.334109 0.022 Uiso 1 1 calc R U . . .
C23 C 0.6433(5) 0.64167(14) 0.2996(3) 0.0381(15) Uani 1 1 d . . . . .
H23A H 0.672228 0.636606 0.345700 0.057 Uiso 1 1 calc R U . . .
H23B H 0.627117 0.624792 0.272957 0.057 Uiso 1 1 calc R U . . .
H23C H 0.690672 0.652765 0.274033 0.057 Uiso 1 1 calc R U . . .
C24 C 0.5702(5) 0.68402(13) 0.3560(3) 0.0401(16) Uani 1 1 d . . . . .
H24A H 0.602767 0.678114 0.400193 0.060 Uiso 1 1 calc R U . . .
H24B H 0.613068 0.696971 0.331755 0.060 Uiso 1 1 calc R U . . .
H24C H 0.507875 0.693218 0.365721 0.060 Uiso 1 1 calc R U . . .
C25 C 0.2385(4) 0.68505(10) 0.1660(2) 0.0176(10) Uani 1 1 d . . . . .
H25 H 0.208430 0.674447 0.204857 0.021 Uiso 1 1 calc R U . . .
C26 C 0.1953(4) 0.67388(11) 0.0961(3) 0.0243(11) Uani 1 1 d . . . . .
H26A H 0.123812 0.676701 0.094015 0.036 Uiso 1 1 calc R U . . .
H26B H 0.224756 0.683791 0.057146 0.036 Uiso 1 1 calc R U . . .
H26C H 0.209771 0.654021 0.092407 0.036 Uiso 1 1 calc R U . . .
C27 C 0.2113(4) 0.71562(10) 0.1740(3) 0.0223(11) Uani 1 1 d . . . . .
H27A H 0.139563 0.717688 0.169840 0.033 Uiso 1 1 calc R U . . .
H27B H 0.235077 0.722288 0.220135 0.033 Uiso 1 1 calc R U . . .
H27C H 0.241857 0.726491 0.137190 0.033 Uiso 1 1 calc R U . . .
C28 C 0.4540(4) 0.54540(10) 0.2408(2) 0.0180(10) Uani 1 1 d . . . . .
C29 C 0.5043(4) 0.50560(10) 0.1907(3) 0.0223(11) Uani 1 1 d . . . . .
H29 H 0.521851 0.492451 0.156148 0.027 Uiso 1 1 calc R U . . .
C30 C 0.5056(4) 0.50150(11) 0.2604(3) 0.0237(11) Uani 1 1 d . . . . .
H30 H 0.523798 0.484885 0.284391 0.028 Uiso 1 1 calc R U . . .
C31 C 0.4669(4) 0.54513(10) 0.1093(3) 0.0231(11) Uani 1 1 d . . . . .
C32 C 0.5431(5) 0.56306(11) 0.0914(3) 0.0275(13) Uani 1 1 d . . . . .
C33 C 0.5383(6) 0.57380(12) 0.0235(3) 0.0413(17) Uani 1 1 d . . . . .
H33 H 0.588854 0.585899 0.008827 0.050 Uiso 1 1 calc R U . . .
C34 C 0.4618(6) 0.56721(14) -0.0228(3) 0.0481(19) Uani 1 1 d . . . . .
H34 H 0.460020 0.574888 -0.068692 0.058 Uiso 1 1 calc R U . . .
C35 C 0.3883(6) 0.54980(14) -0.0036(3) 0.0458(18) Uani 1 1 d . . . . .
H35 H 0.336131 0.545690 -0.036436 0.055 Uiso 1 1 calc R U . . .
C36 C 0.3879(5) 0.53778(12) 0.0636(3) 0.0349(15) Uani 1 1 d . . . . .
C37 C 0.6290(5) 0.56976(12) 0.1422(3) 0.0338(14) Uani 1 1 d . . . . .
H37 H 0.602274 0.570650 0.190356 0.041 Uiso 1 1 calc R U . . .
C38 C 0.7072(5) 0.54674(14) 0.1428(4) 0.0432(16) Uani 1 1 d . . . . .
H38A H 0.761280 0.551629 0.175944 0.065 Uiso 1 1 calc R U . . .
H38B H 0.677467 0.529202 0.157259 0.065 Uiso 1 1 calc R U . . .
H38C H 0.732663 0.544686 0.095687 0.065 Uiso 1 1 calc R U . . .
C39 C 0.6771(5) 0.59781(14) 0.1278(4) 0.0449(17) Uani 1 1 d . . . . .
H39A H 0.731591 0.600935 0.162082 0.067 Uiso 1 1 calc R U . . .
H39B H 0.702471 0.597839 0.080367 0.067 Uiso 1 1 calc R U . . .
H39C H 0.628215 0.612616 0.131878 0.067 Uiso 1 1 calc R U . . .
C40 C 0.3077(5) 0.51648(14) 0.0754(3) 0.0418(16) Uani 1 1 d . . . . .
H40 H 0.249075 0.522948 0.046690 0.050 Uiso 1 1 calc R U . . .
C41 C 0.3356(6) 0.48842(14) 0.0446(4) 0.053(2) Uani 1 1 d . . . . .
H41A H 0.283194 0.474954 0.052734 0.080 Uiso 1 1 calc R U . . .
H41B H 0.344313 0.490380 -0.005946 0.080 Uiso 1 1 calc R U . . .
H41C H 0.397314 0.481920 0.067295 0.080 Uiso 1 1 calc R U . . .
C42 C 0.2704(6) 0.51185(15) 0.1503(4) 0.0491(18) Uani 1 1 d . . . . .
H42A H 0.219110 0.497540 0.148991 0.074 Uiso 1 1 calc R U . . .
H42B H 0.325347 0.505854 0.181473 0.074 Uiso 1 1 calc R U . . .
H42C H 0.243152 0.529235 0.167961 0.074 Uiso 1 1 calc R U . . .
C43 C 0.4775(4) 0.53080(10) 0.3662(2) 0.0220(11) Uani 1 1 d . . . . .
C44 C 0.5694(4) 0.53339(10) 0.4001(3) 0.0233(11) Uani 1 1 d . . . . .
C45 C 0.5697(5) 0.53579(10) 0.4734(3) 0.0278(13) Uani 1 1 d . . . . .
H45 H 0.630719 0.537680 0.498817 0.033 Uiso 1 1 calc R U . . .
C46 C 0.4842(5) 0.53547(11) 0.5091(3) 0.0289(13) Uani 1 1 d . . . . .
H46 H 0.486960 0.536733 0.558873 0.035 Uiso 1 1 calc R U . . .
C47 C 0.3936(4) 0.53333(10) 0.4737(3) 0.0246(12) Uani 1 1 d . . . . .
H47 H 0.334781 0.533847 0.499149 0.029 Uiso 1 1 calc R U . . .
C48 C 0.3882(4) 0.53040(10) 0.4003(3) 0.0236(11) Uani 1 1 d . . . . .
C49 C 0.6653(4) 0.53465(12) 0.3615(3) 0.0287(13) Uani 1 1 d . . . . .
H49 H 0.649204 0.530532 0.310942 0.034 Uiso 1 1 calc R U . . .
C50 C 0.7389(6) 0.51310(18) 0.3874(4) 0.060(2) Uani 1 1 d . . . . .
H50A H 0.708833 0.494641 0.384225 0.091 Uiso 1 1 calc R U . . .
H50B H 0.797045 0.513670 0.358438 0.091 Uiso 1 1 calc R U . . .
H50C H 0.758674 0.517033 0.436351 0.091 Uiso 1 1 calc R U . . .
C51 C 0.7079(6) 0.56373(14) 0.3652(4) 0.0495(19) Uani 1 1 d . . . . .
H51A H 0.658247 0.577075 0.348007 0.074 Uiso 1 1 calc R U . . .
H51B H 0.727393 0.568131 0.413921 0.074 Uiso 1 1 calc R U . . .
H51C H 0.765764 0.564769 0.336008 0.074 Uiso 1 1 calc R U . . .
C52 C 0.2897(4) 0.52670(11) 0.3613(3) 0.0258(12) Uani 1 1 d . . . . .
H52 H 0.300826 0.529206 0.310090 0.031 Uiso 1 1 calc R U . . .
C53 C 0.2531(6) 0.49743(13) 0.3717(5) 0.059(2) Uani 1 1 d . . . . .
H53A H 0.303543 0.484213 0.357607 0.088 Uiso 1 1 calc R U . . .
H53B H 0.239301 0.494573 0.421268 0.088 Uiso 1 1 calc R U . . .
H53C H 0.192680 0.494512 0.342962 0.088 Uiso 1 1 calc R U . . .
C54 C 0.2151(6) 0.54782(15) 0.3821(4) 0.0505(19) Uani 1 1 d . . . . .
H54A H 0.241291 0.566504 0.374653 0.076 Uiso 1 1 calc R U . . .
H54B H 0.154391 0.545348 0.353445 0.076 Uiso 1 1 calc R U . . .
H54C H 0.201012 0.545409 0.431751 0.076 Uiso 1 1 calc R U . . .
C55 C 0.3824(4) 0.61164(10) 0.1520(2) 0.0212(11) Uani 1 1 d . . . . .
H55A H 0.392310 0.597388 0.116235 0.032 Uiso 1 1 calc R U . . .
H55B H 0.326530 0.623428 0.137359 0.032 Uiso 1 1 calc R U . . .
H55C H 0.441942 0.623033 0.157479 0.032 Uiso 1 1 calc R U . . .
C56 C 0.1160(5) 0.58578(15) 0.1089(4) 0.0415(17) Uani 0.904(4) 1 d D U P A 1
C57 C 0.7214(3) 0.70308(9) 0.8633(2) 0.0113(9) Uani 1 1 d . . . . .
C58 C 0.5973(3) 0.72936(10) 0.9009(2) 0.0149(10) Uani 1 1 d . . . . .
H58 H 0.532865 0.736530 0.906481 0.018 Uiso 1 1 calc R U . . .
C59 C 0.6802(3) 0.73806(10) 0.9344(2) 0.0163(10) Uani 1 1 d . . . . .
H59 H 0.685546 0.752736 0.967542 0.020 Uiso 1 1 calc R U . . .
C60 C 0.5531(3) 0.69203(10) 0.8141(2) 0.0119(9) Uani 1 1 d . . . . .
C61 C 0.5188(3) 0.66732(10) 0.8423(2) 0.0165(10) Uani 1 1 d . . . . .
C62 C 0.4564(4) 0.65092(10) 0.7998(3) 0.0193(10) Uani 1 1 d . . . . .
H62 H 0.431952 0.633888 0.817280 0.023 Uiso 1 1 calc R U . . .
C63 C 0.4299(4) 0.65936(10) 0.7323(3) 0.0187(10) Uani 1 1 d . . . . .
H63 H 0.390559 0.647580 0.702772 0.022 Uiso 1 1 calc R U . . .
C64 C 0.4600(3) 0.68460(10) 0.7079(2) 0.0161(10) Uani 1 1 d . . . . .
H64 H 0.437369 0.690462 0.662551 0.019 Uiso 1 1 calc R U . . .
C65 C 0.5228(3) 0.70203(10) 0.7474(2) 0.0137(9) Uani 1 1 d . . . . .
C66 C 0.5414(4) 0.73082(10) 0.7182(2) 0.0168(10) Uani 1 1 d . . . . .
H66 H 0.537112 0.728722 0.665991 0.020 Uiso 1 1 calc R U . . .
C67 C 0.6409(4) 0.74528(10) 0.7348(3) 0.0193(10) Uani 1 1 d . . . . .
H67A H 0.641170 0.763561 0.712261 0.029 Uiso 1 1 calc R U . . .
H67B H 0.650225 0.747509 0.785696 0.029 Uiso 1 1 calc R U . . .
H67C H 0.694452 0.733963 0.716975 0.029 Uiso 1 1 calc R U . . .
C68 C 0.4570(4) 0.75041(11) 0.7362(3) 0.0208(11) Uani 1 1 d . . . . .
H68A H 0.469770 0.768900 0.717095 0.031 Uiso 1 1 calc R U . . .
H68B H 0.394901 0.743245 0.715641 0.031 Uiso 1 1 calc R U . . .
H68C H 0.452486 0.751617 0.787258 0.031 Uiso 1 1 calc R U . . .
C69 C 0.5449(4) 0.65837(11) 0.9173(3) 0.0238(11) Uani 1 1 d . . . . .
H69 H 0.576391 0.674503 0.942290 0.029 Uiso 1 1 calc R U . . .
C70 C 0.6194(4) 0.63453(13) 0.9178(3) 0.0349(15) Uani 1 1 d . . . . .
H70A H 0.635391 0.629026 0.966410 0.052 Uiso 1 1 calc R U . . .
H70B H 0.591029 0.618678 0.892019 0.052 Uiso 1 1 calc R U . . .
H70C H 0.679530 0.640617 0.895448 0.052 Uiso 1 1 calc R U . . .
C71 C 0.4533(4) 0.65013(12) 0.9567(3) 0.0303(13) Uani 1 1 d . . . . .
H71A H 0.472755 0.644501 1.004616 0.045 Uiso 1 1 calc R U . . .
H71B H 0.408244 0.665987 0.958358 0.045 Uiso 1 1 calc R U . . .
H71C H 0.420148 0.634621 0.932404 0.045 Uiso 1 1 calc R U . . .
C72 C 0.8578(3) 0.72381(10) 0.9383(2) 0.0137(9) Uani 1 1 d . . . . .
C73 C 0.9269(4) 0.73695(10) 0.8976(2) 0.0169(10) Uani 1 1 d . . . . .
C74 C 1.0217(4) 0.74019(11) 0.9261(3) 0.0209(11) Uani 1 1 d . . . . .
H74 H 1.070365 0.748988 0.899321 0.025 Uiso 1 1 calc R U . . .
C75 C 1.0462(4) 0.73069(11) 0.9935(3) 0.0216(11) Uani 1 1 d . . . . .
H75 H 1.111346 0.733016 1.012506 0.026 Uiso 1 1 calc R U . . .
C76 C 0.9754(4) 0.71783(11) 1.0330(3) 0.0214(11) Uani 1 1 d . . . . .
H76 H 0.992466 0.711609 1.079112 0.026 Uiso 1 1 calc R U . . .
C77 C 0.8796(3) 0.71390(10) 1.0058(2) 0.0168(10) Uani 1 1 d . . . . .
C78 C 0.9001(4) 0.74864(11) 0.8250(3) 0.0206(11) Uani 1 1 d . . . . .
H78 H 0.837815 0.739416 0.807919 0.025 Uiso 1 1 calc R U . . .
C79 C 0.9788(4) 0.74247(15) 0.7722(3) 0.0370(15) Uani 1 1 d . . . . .
H79A H 0.990052 0.722404 0.770070 0.055 Uiso 1 1 calc R U . . .
H79B H 0.956655 0.749209 0.725718 0.055 Uiso 1 1 calc R U . . .
H79C H 1.040247 0.751838 0.786707 0.055 Uiso 1 1 calc R U . . .
C80 C 0.8798(7) 0.77923(14) 0.8304(3) 0.053(2) Uani 1 1 d . . . . .
H80A H 0.829060 0.782394 0.864734 0.079 Uiso 1 1 calc R U . . .
H80B H 0.940387 0.788924 0.845461 0.079 Uiso 1 1 calc R U . . .
H80C H 0.856795 0.786296 0.784472 0.079 Uiso 1 1 calc R U . . .
C81 C 0.8052(4) 0.69851(11) 1.0487(3) 0.0212(11) Uani 1 1 d . . . . .
H81 H 0.738071 0.703865 1.030141 0.025 Uiso 1 1 calc R U . . .
C82 C 0.8150(6) 0.66765(14) 1.0402(4) 0.053(2) Uani 1 1 d . . . . .
H82A H 0.766149 0.658269 1.068434 0.079 Uiso 1 1 calc R U . . .
H82B H 0.803945 0.662696 0.990702 0.079 Uiso 1 1 calc R U . . .
H82C H 0.881340 0.661848 1.055995 0.079 Uiso 1 1 calc R U . . .
C83 C 0.8123(5) 0.70655(15) 1.1256(3) 0.0389(16) Uani 1 1 d . . . . .
H83A H 0.805781 0.726727 1.129956 0.058 Uiso 1 1 calc R U . . .
H83B H 0.759472 0.697425 1.150538 0.058 Uiso 1 1 calc R U . . .
H83C H 0.876300 0.700703 1.145906 0.058 Uiso 1 1 calc R U . . .
C84 C 0.9565(3) 0.63550(9) 0.7425(2) 0.0122(9) Uani 1 1 d . . . . .
C85 C 1.0955(4) 0.61482(10) 0.7077(2) 0.0167(10) Uani 1 1 d . . . . .
H85 H 1.162515 0.612069 0.696838 0.020 Uiso 1 1 calc R U . . .
C86 C 1.0239(4) 0.59586(11) 0.7031(3) 0.0204(11) Uani 1 1 d . . . . .
H86 H 1.030424 0.577224 0.687643 0.024 Uiso 1 1 calc R U . . .
C87 C 1.1117(3) 0.66315(10) 0.7559(2) 0.0119(9) Uani 1 1 d . . . . .
C88 C 1.1441(3) 0.68268(10) 0.7074(2) 0.0153(10) Uani 1 1 d . . . . .
C89 C 1.2037(4) 0.70406(11) 0.7340(3) 0.0205(11) Uani 1 1 d . . . . .
H89 H 1.227777 0.717683 0.702992 0.025 Uiso 1 1 calc R U . . .
C90 C 1.2281(4) 0.70576(12) 0.8048(3) 0.0237(11) Uani 1 1 d . . . . .
H90 H 1.268231 0.720643 0.821703 0.028 Uiso 1 1 calc R U . . .
C91 C 1.1954(4) 0.68630(12) 0.8515(3) 0.0241(12) Uani 1 1 d . . . . .
H91 H 1.212940 0.687909 0.899998 0.029 Uiso 1 1 calc R U . . .
C92 C 1.1368(3) 0.66428(11) 0.8277(2) 0.0171(10) Uani 1 1 d . . . . .
C93 C 1.1220(4) 0.68019(11) 0.6290(2) 0.0180(10) Uani 1 1 d . . . . .
H93 H 1.060314 0.669108 0.621495 0.022 Uiso 1 1 calc R U . . .
C94 C 1.1073(4) 0.70841(12) 0.5940(3) 0.0278(12) Uani 1 1 d . . . . .
H94A H 1.093243 0.705845 0.543684 0.042 Uiso 1 1 calc R U . . .
H94B H 1.051854 0.717995 0.614956 0.042 Uiso 1 1 calc R U . . .
H94C H 1.167204 0.719547 0.601044 0.042 Uiso 1 1 calc R U . . .
C95 C 1.2066(4) 0.66472(11) 0.5952(3) 0.0239(11) Uani 1 1 d . . . . .
H95A H 1.192603 0.663063 0.544541 0.036 Uiso 1 1 calc R U . . .
H95B H 1.268094 0.675026 0.603447 0.036 Uiso 1 1 calc R U . . .
H95C H 1.213119 0.646158 0.615833 0.036 Uiso 1 1 calc R U . . .
C96 C 1.1050(4) 0.64189(12) 0.8784(3) 0.0241(11) Uani 1 1 d . . . . .
H96 H 1.066010 0.627720 0.850943 0.029 Uiso 1 1 calc R U . . .
C97 C 1.0387(4) 0.65400(14) 0.9341(3) 0.0331(14) Uani 1 1 d . . . . .
H97A H 1.019194 0.639218 0.966023 0.050 Uiso 1 1 calc R U . . .
H97B H 1.074764 0.668388 0.960696 0.050 Uiso 1 1 calc R U . . .
H97C H 0.979786 0.662125 0.911083 0.050 Uiso 1 1 calc R U . . .
C98 C 1.1952(5) 0.62736(15) 0.9124(3) 0.0381(15) Uani 1 1 d . . . . .
H98A H 1.173439 0.613023 0.944870 0.057 Uiso 1 1 calc R U . . .
H98B H 1.234008 0.618773 0.875913 0.057 Uiso 1 1 calc R U . . .
H98C H 1.235890 0.641006 0.938304 0.057 Uiso 1 1 calc R U . . .
C99 C 0.8451(4) 0.59377(10) 0.7326(3) 0.0211(11) Uani 1 1 d . . . . .
C100 C 0.8198(4) 0.58553(11) 0.8000(3) 0.0249(12) Uani 1 1 d . . . . .
C101 C 0.7287(4) 0.57237(12) 0.8060(4) 0.0336(14) Uani 1 1 d . . . . .
H101 H 0.708051 0.566620 0.850817 0.040 Uiso 1 1 calc R U . . .
C102 C 0.6683(4) 0.56764(12) 0.7470(3) 0.0330(14) Uani 1 1 d . . . . .
H102 H 0.605675 0.559274 0.752218 0.040 Uiso 1 1 calc R U . . .
C103 C 0.6971(4) 0.57480(12) 0.6812(3) 0.0305(13) Uani 1 1 d . . . . .
H103 H 0.655219 0.570640 0.641625 0.037 Uiso 1 1 calc R U . . .
C104 C 0.7871(4) 0.58811(10) 0.6714(3) 0.0240(11) Uani 1 1 d . . . . .
C105 C 0.8890(4) 0.59004(13) 0.8637(3) 0.0325(13) Uani 1 1 d . . . . .
H105 H 0.922415 0.608317 0.857383 0.039 Uiso 1 1 calc R U . . .
C106 C 0.9682(6) 0.5679(2) 0.8671(4) 0.068(3) Uani 1 1 d . . . . .
H10A H 1.012043 0.571128 0.908272 0.101 Uiso 1 1 calc R U . . .
H10B H 0.937539 0.549603 0.870662 0.101 Uiso 1 1 calc R U . . .
H10C H 1.006427 0.568747 0.824501 0.101 Uiso 1 1 calc R U . . .
C107 C 0.8380(5) 0.59102(15) 0.9344(4) 0.0450(17) Uani 1 1 d . . . . .
H10D H 0.786618 0.605298 0.932569 0.068 Uiso 1 1 calc R U . . .
H10E H 0.808312 0.572922 0.943717 0.068 Uiso 1 1 calc R U . . .
H10F H 0.886710 0.595465 0.971912 0.068 Uiso 1 1 calc R U . . .
C108 C 0.8196(4) 0.59518(12) 0.5982(3) 0.0282(12) Uani 1 1 d . . . . .
H108 H 0.873648 0.609220 0.602746 0.034 Uiso 1 1 calc R U . . .
C109 C 0.8613(5) 0.56910(12) 0.5641(3) 0.0333(13) Uani 1 1 d . . . . .
H10G H 0.882293 0.573608 0.516825 0.050 Uiso 1 1 calc R U . . .
H10H H 0.917819 0.562315 0.592521 0.050 Uiso 1 1 calc R U . . .
H10I H 0.810288 0.554709 0.561174 0.050 Uiso 1 1 calc R U . . .
C110 C 0.7373(5) 0.60740(13) 0.5511(3) 0.0390(15) Uani 1 1 d . . . . .
H11A H 0.762712 0.611505 0.504785 0.058 Uiso 1 1 calc R U . . .
H11B H 0.683180 0.594000 0.546103 0.058 Uiso 1 1 calc R U . . .
H11C H 0.713063 0.624535 0.572136 0.058 Uiso 1 1 calc R U . . .
C111 C 0.6978(4) 0.64574(11) 0.7346(3) 0.0207(11) Uani 1 1 d . . . . .
H11D H 0.636006 0.656249 0.734067 0.031 Uiso 1 1 calc R U . . .
H11E H 0.711380 0.639755 0.686749 0.031 Uiso 1 1 calc R U . . .
H11F H 0.692035 0.629424 0.764820 0.031 Uiso 1 1 calc R U . . .
C112 C 0.7134(4) 0.69573(12) 0.5761(3) 0.0261(11) Uani 0.919(4) 1 d D U P B 1
C113 C 0.4045(4) 0.73274(11) 0.5256(3) 0.0193(10) Uani 1 1 d . . . . .
C114 C 0.2569(5) 0.54924(14) 0.7615(4) 0.0348(16) Uani 0.932(5) 1 d D . P C 1
C200 C 0.941(3) 0.5043(11) 1.039(3) 0.145(14) Uani 0.5 1 d D U P D -1
H20A H 0.971894 0.504212 1.085841 0.218 Uiso 0.5 1 calc R U P D -1
H20B H 0.908143 0.522184 1.030124 0.218 Uiso 0.5 1 calc R U P D -1
H20C H 0.891900 0.489352 1.034860 0.218 Uiso 0.5 1 calc R U P D -1
C201 C 1.0244(19) 0.4995(8) 0.981(2) 0.094(8) Uani 0.5 1 d D U P D -1
H20D H 1.074280 0.514442 0.986044 0.113 Uiso 0.5 1 calc R U P D -1
H20E H 1.058066 0.481667 0.990772 0.113 Uiso 0.5 1 calc R U P D -1
O202 O 0.9832(10) 0.4992(3) 0.9011(10) 0.094(4) Uani 0.5 1 d . U P D -1
C203 C 1.0490(18) 0.4944(6) 0.8457(15) 0.119(7) Uani 0.5 1 d D U P D -1
H20F H 1.075514 0.475332 0.849805 0.143 Uiso 0.5 1 calc R U P D -1
H20G H 1.105177 0.507470 0.850696 0.143 Uiso 0.5 1 calc R U P D -1
C204 C 0.9969(18) 0.4983(6) 0.7693(14) 0.117(8) Uani 0.5 1 d D U P D -1
H20H H 1.044975 0.494792 0.733251 0.175 Uiso 0.5 1 calc R U P D -1
H20I H 0.942154 0.485145 0.763632 0.175 Uiso 0.5 1 calc R U P D -1
H20J H 0.971822 0.517289 0.764524 0.175 Uiso 0.5 1 calc R U P D -1
C1A C 1.0687(18) 0.5292(6) 0.6054(15) 0.054(7) Uani 0.25 1 d D U P E -1
H1AA H 1.051700 0.519376 0.648280 0.081 Uiso 0.25 1 calc R U P E -1
H1AB H 1.040515 0.547919 0.605818 0.081 Uiso 0.25 1 calc R U P E -1
H1AC H 1.140555 0.530472 0.603078 0.081 Uiso 0.25 1 calc R U P E -1
C1B C 1.0300(16) 0.5144(8) 0.5456(16) 0.057(8) Uani 0.25 1 d D U P E -1
C1C C 1.0006(17) 0.4873(8) 0.5561(18) 0.060(8) Uani 0.25 1 d D U P E -1
H1C H 1.006092 0.478964 0.601208 0.072 Uiso 0.25 1 calc R U P E -1
C1D C 0.9628(19) 0.4727(9) 0.4983(19) 0.068(9) Uani 0.25 1 d D U P E -1
H1D H 0.941923 0.454068 0.503788 0.081 Uiso 0.25 1 calc R U P E -1
C1E C 0.955(2) 0.4850(9) 0.4331(19) 0.066(9) Uani 0.25 1 d D U P E -1
H1E H 0.929099 0.474635 0.394376 0.079 Uiso 0.25 1 calc R U P E -1
C1F C 0.984(2) 0.5121(9) 0.4228(17) 0.051(8) Uani 0.25 1 d D U P E -1
H1F H 0.978751 0.520448 0.377730 0.061 Uiso 0.25 1 calc R U P E -1
C1G C 1.023(2) 0.5268(9) 0.4804(16) 0.060(8) Uani 0.25 1 d D U P E -1
H1G H 1.043533 0.545430 0.474767 0.072 Uiso 0.25 1 calc R U P E -1
O3A O 0.154(6) 0.6002(16) 0.099(4) 0.054(6) Uani 0.096(4) 1 d . U P A 2
S1A S 0.1499(17) 0.5946(5) 0.1704(14) 0.043(4) Uani 0.096(4) 1 d D U P A 2
C56A C 0.065(3) 0.5656(7) 0.184(2) 0.049(4) Uani 0.096(4) 1 d D U P A 2
F2A F 0.095(4) 0.5419(8) 0.160(2) 0.059(7) Uani 0.096(4) 1 d D U P A 2
F1A F 0.060(4) 0.5594(11) 0.250(2) 0.055(7) Uani 0.096(4) 1 d D U P A 2
F3A F -0.021(3) 0.5754(10) 0.164(3) 0.064(6) Uani 0.096(4) 1 d D U P A 2
O6A O 0.878(3) 0.6606(9) 0.633(2) 0.023(3) Uani 0.081(4) 1 d D U P B 2
S2A S 0.8013(17) 0.6818(5) 0.6277(7) 0.030(2) Uani 0.081(4) 1 d D U P B 2
O5A O 0.852(3) 0.7061(7) 0.595(2) 0.027(3) Uani 0.081(4) 1 d D U P B 2
F4A F 0.721(3) 0.6685(10) 0.5145(18) 0.033(3) Uani 0.081(4) 1 d D U P B 2
C115 C 0.687(2) 0.6741(8) 0.5770(17) 0.033(2) Uani 0.081(4) 1 d D U P B 2
F6A F 0.646(3) 0.6985(9) 0.590(2) 0.033(3) Uani 0.081(4) 1 d D U P B 2
F5A F 0.652(3) 0.6521(8) 0.608(2) 0.037(4) Uani 0.081(4) 1 d D U P B 2
F14A F 0.449(3) 0.5828(11) 0.811(3) 0.048(9) Uani 0.068(5) 1 d D U P C 2
F13A F 0.375(4) 0.5429(9) 0.823(3) 0.051(9) Uani 0.068(5) 1 d D U P C 2
C116 C 0.364(3) 0.5687(9) 0.7975(19) 0.048(7) Uani 0.068(5) 1 d D U P C 2
F12A F 0.293(3) 0.5814(10) 0.834(3) 0.050(9) Uani 0.068(5) 1 d D U P C 2
S4A S 0.347(2) 0.5718(6) 0.7026(16) 0.043(7) Uani 0.068(5) 1 d D U P C 2
O13A O 0.339(7) 0.6007(19) 0.698(4) 0.040(9) Uani 0.068(5) 1 d . U P C 2
O12A O 0.252(6) 0.5616(15) 0.695(3) 0.046(8) Uani 0.068(5) 1 d . U P C 2
O14A O 0.415(10) 0.549(2) 0.678(7) 0.042(9) Uani 0.068(5) 1 d . U P C 2

loop_
_atom_site_aniso_label
_atom_site_aniso_U_11
_atom_site_aniso_U_22
_atom_site_aniso_U_33
_atom_site_aniso_U_23
_atom_site_aniso_U_13
_atom_site_aniso_U_12
P1 0.0264(7) 0.0097(6) 0.0116(6) 0.0001(4) 0.0000(5) 0.0013(5)
P2 0.0106(6) 0.0148(6) 0.0137(6) -0.0021(5) 0.0005(4) -0.0004(5)
S1 0.0304(9) 0.0229(8) 0.0268(10) -0.0016(8) -0.0100(8) -0.0016(6)
S2 0.0132(7) 0.0232(8) 0.0141(6) 0.0018(6) 0.0003(5) 0.0002(6)
S3 0.0104(5) 0.0127(5) 0.0117(5) 0.0000(4) -0.0018(4) 0.0006(4)
S4 0.0163(7) 0.0266(8) 0.0224(9) -0.0009(6) 0.0006(6) 0.0069(6)
O1 0.033(2) 0.0164(18) 0.0183(18) -0.0030(14) -0.0044(15) -0.0017(15)
O2 0.039(3) 0.041(3) 0.047(3) 0.007(2) -0.008(2) -0.015(2)
O3 0.036(2) 0.025(2) 0.041(2) -0.0050(18) -0.0130(19) 0.0084(18)
O4 0.0197(18) 0.0234(19) 0.0125(16) 0.0007(14) -0.0009(13) 0.0058(15)
O5 0.030(2) 0.035(2) 0.023(2) 0.0081(18) -0.0011(18) -0.0128(19)
O6 0.028(2) 0.027(2) 0.0113(19) -0.0010(17) -0.0029(17) 0.0074(17)
O9 0.0168(18) 0.028(2) 0.0122(16) 0.0005(14) 0.0000(13) -0.0045(15)
O10 0.0105(17) 0.0193(18) 0.0227(18) -0.0036(14) -0.0001(13) -0.0025(13)
O11 0.028(2) 0.0123(17) 0.0274(19) -0.0057(14) -0.0133(16) 0.0041(15)
O12 0.053(4) 0.023(3) 0.026(2) 0.004(2) 0.013(2) 0.020(2)
O13 0.025(2) 0.019(2) 0.061(4) -0.008(2) 0.005(3) 0.0069(19)
O14 0.028(3) 0.091(5) 0.025(2) 0.001(3) -0.005(2) 0.012(3)
N1 0.024(2) 0.0095(19) 0.0125(19) 0.0002(15) 0.0000(16) 0.0023(16)
N2 0.0125(19) 0.0092(18) 0.0109(18) 0.0005(14) 0.0018(14) 0.0002(15)
N3 0.017(2) 0.0067(18) 0.0111(18) 0.0013(14) -0.0020(15) 0.0006(15)
N4 0.037(3) 0.0084(19) 0.015(2) -0.0018(15) 0.0007(18) 0.0063(18)
N5 0.034(3) 0.012(2) 0.0128(19) -0.0012(16) 0.0053(17) 0.0036(18)
N6 0.033(3) 0.011(2) 0.014(2) 0.0011(15) 0.0016(17) 0.0039(18)
N7 0.0105(19) 0.0119(19) 0.0147(19) -0.0022(15) 0.0001(15) 0.0006(15)
N8 0.0096(19) 0.0133(19) 0.0110(18) -0.0024(14) -0.0014(14) -0.0004(15)
N9 0.0093(19) 0.017(2) 0.0142(19) -0.0063(15) -0.0025(15) 0.0028(15)
N10 0.014(2) 0.017(2) 0.0144(19) -0.0020(15) -0.0001(15) -0.0017(16)
N11 0.0102(19) 0.0142(19) 0.0127(18) -0.0027(15) 0.0006(15) 0.0032(15)
N12 0.012(2) 0.014(2) 0.026(2) -0.0047(17) 0.0043(16) -0.0014(16)
F1 0.085(4) 0.044(3) 0.047(3) -0.017(2) -0.029(2) -0.005(2)
F2 0.084(4) 0.074(4) 0.023(2) 0.004(2) -0.015(2) -0.011(3)
F3 0.071(3) 0.075(4) 0.061(3) -0.006(3) -0.038(3) 0.019(3)
F4 0.041(2) 0.059(3) 0.0166(16) -0.0015(16) -0.0032(15) 0.0110(19)
F5 0.0261(19) 0.048(2) 0.0321(19) 0.0062(17) -0.0126(15) -0.0093(17)
F6 0.0300(19) 0.035(2) 0.0233(17) 0.0094(15) -0.0018(14) 0.0140(16)
F9 0.0271(17) 0.049(2) 0.0112(14) 0.0090(13) 0.0017(12) 0.0021(15)
F10 0.044(2) 0.0326(19) 0.039(2) 0.0054(15) -0.0049(16) 0.0227(16)
F11 0.0171(16) 0.060(2) 0.0252(17) 0.0133(16) -0.0096(13) -0.0093(15)
F12 0.028(2) 0.027(2) 0.076(3) -0.0005(19) -0.014(2) 0.0007(17)
F13 0.039(3) 0.041(3) 0.090(4) 0.034(2) 0.022(2) 0.015(2)
F14 0.037(2) 0.075(3) 0.057(3) 0.003(2) 0.028(2) 0.013(2)
C1 0.013(2) 0.009(2) 0.012(2) -0.0008(16) -0.0045(17) 0.0002(17)
C2 0.013(2) 0.009(2) 0.014(2) -0.0027(17) 0.0005(17) 0.0005(17)
C3 0.018(2) 0.012(2) 0.015(2) -0.0033(18) -0.0015(18) 0.0050(18)
C4 0.023(3) 0.013(2) 0.010(2) 0.0003(17) 0.0046(18) -0.0027(19)
C5 0.024(3) 0.015(2) 0.017(2) -0.0027(19) 0.002(2) -0.002(2)
C6 0.024(3) 0.023(3) 0.019(2) 0.000(2) 0.007(2) -0.005(2)
C7 0.036(3) 0.018(3) 0.016(2) 0.0026(19) 0.007(2) -0.002(2)
C8 0.032(3) 0.017(2) 0.014(2) -0.0016(19) 0.001(2) 0.003(2)
C9 0.022(3) 0.013(2) 0.011(2) -0.0028(17) 0.0010(18) -0.0006(19)
C10 0.025(3) 0.015(2) 0.016(2) 0.0006(18) -0.001(2) 0.001(2)
C11 0.024(3) 0.023(3) 0.019(2) 0.000(2) 0.000(2) 0.001(2)
C12 0.030(3) 0.034(3) 0.029(3) -0.011(2) -0.001(2) -0.003(3)
C13 0.022(3) 0.035(3) 0.025(3) 0.003(2) 0.000(2) -0.009(2)
C14 0.025(3) 0.039(4) 0.053(4) 0.002(3) -0.007(3) 0.006(3)
C15 0.033(3) 0.045(4) 0.037(3) -0.001(3) -0.003(3) -0.018(3)
C16 0.022(3) 0.006(2) 0.014(2) -0.0001(17) -0.0005(18) 0.0002(18)
C17 0.019(3) 0.010(2) 0.018(2) -0.0001(18) -0.0024(19) -0.0009(19)
C18 0.018(3) 0.021(3) 0.022(3) -0.002(2) 0.003(2) 0.001(2)
C19 0.030(3) 0.019(3) 0.017(2) 0.0017(19) 0.009(2) -0.006(2)
C20 0.028(3) 0.013(2) 0.011(2) -0.0015(17) 0.0006(19) 0.002(2)
C21 0.023(3) 0.010(2) 0.012(2) 0.0003(17) -0.0012(18) -0.0009(19)
C22 0.018(3) 0.019(3) 0.018(2) 0.0013(19) -0.0006(19) 0.000(2)
C23 0.031(3) 0.051(4) 0.033(3) 0.013(3) 0.000(3) 0.021(3)
C24 0.052(4) 0.034(3) 0.033(3) -0.003(3) -0.020(3) 0.000(3)
C25 0.022(3) 0.014(2) 0.017(2) 0.0025(18) -0.0050(19) 0.0019(19)
C26 0.029(3) 0.021(3) 0.022(3) 0.002(2) -0.008(2) 0.002(2)
C27 0.023(3) 0.016(3) 0.027(3) -0.001(2) -0.004(2) 0.005(2)
C28 0.029(3) 0.010(2) 0.015(2) -0.0018(18) 0.000(2) 0.003(2)
C29 0.034(3) 0.013(2) 0.020(3) -0.0022(19) 0.006(2) 0.006(2)
C30 0.035(3) 0.013(2) 0.024(3) -0.002(2) 0.002(2) 0.008(2)
C31 0.039(3) 0.016(2) 0.015(2) -0.0008(19) 0.003(2) 0.008(2)
C32 0.050(4) 0.018(3) 0.016(2) -0.001(2) 0.009(2) 0.009(2)
C33 0.078(5) 0.020(3) 0.028(3) 0.004(2) 0.015(3) 0.007(3)
C34 0.094(6) 0.034(4) 0.016(3) 0.002(3) -0.004(3) 0.011(4)
C35 0.078(5) 0.033(4) 0.025(3) -0.003(3) -0.015(3) 0.016(4)
C36 0.059(4) 0.025(3) 0.020(3) -0.008(2) -0.006(3) 0.012(3)
C37 0.049(4) 0.028(3) 0.025(3) -0.004(2) 0.016(3) -0.002(3)
C38 0.047(4) 0.038(4) 0.044(4) -0.005(3) -0.004(3) 0.000(3)
C39 0.053(4) 0.036(4) 0.048(4) -0.002(3) 0.023(3) -0.005(3)
C40 0.053(4) 0.039(4) 0.033(3) -0.010(3) -0.011(3) 0.001(3)
C41 0.076(6) 0.036(4) 0.047(4) -0.016(3) -0.001(4) -0.008(4)
C42 0.058(5) 0.040(4) 0.049(4) -0.008(3) 0.005(4) -0.008(3)
C43 0.045(3) 0.009(2) 0.012(2) 0.0017(18) 0.005(2) 0.004(2)
C44 0.041(3) 0.010(2) 0.019(2) 0.0022(19) 0.005(2) 0.006(2)
C45 0.049(4) 0.013(2) 0.021(3) 0.002(2) -0.006(2) 0.005(2)
C46 0.052(4) 0.018(3) 0.016(3) 0.003(2) 0.002(2) 0.005(3)
C47 0.044(3) 0.014(2) 0.016(2) 0.0057(19) 0.011(2) 0.006(2)
C48 0.040(3) 0.010(2) 0.020(3) 0.0015(19) 0.003(2) 0.001(2)
C49 0.040(3) 0.027(3) 0.019(3) -0.002(2) 0.001(2) 0.005(3)
C50 0.059(5) 0.070(6) 0.053(5) 0.015(4) 0.015(4) 0.035(4)
C51 0.057(5) 0.036(4) 0.057(4) -0.013(3) 0.022(4) -0.007(3)
C52 0.041(3) 0.016(3) 0.020(3) 0.001(2) 0.002(2) 0.001(2)
C53 0.060(5) 0.021(3) 0.093(6) 0.004(4) -0.019(4) -0.008(3)
C54 0.059(5) 0.046(4) 0.045(4) -0.014(3) -0.012(3) 0.022(4)
C55 0.038(3) 0.013(2) 0.013(2) 0.0002(18) 0.002(2) 0.004(2)
C56 0.056(4) 0.039(4) 0.028(3) -0.005(3) -0.020(3) -0.001(3)
C57 0.011(2) 0.016(2) 0.0070(19) -0.0015(17) 0.0016(16) 0.0019(18)
C58 0.010(2) 0.020(2) 0.015(2) -0.0058(18) 0.0007(17) 0.0043(18)
C59 0.014(2) 0.017(2) 0.017(2) -0.0081(19) -0.0004(18) 0.0033(19)
C60 0.007(2) 0.018(2) 0.011(2) -0.0034(17) -0.0037(16) -0.0014(18)
C61 0.013(2) 0.019(2) 0.017(2) 0.0019(19) -0.0026(18) -0.0010(19)
C62 0.016(3) 0.019(3) 0.023(3) 0.002(2) -0.001(2) -0.003(2)
C63 0.014(2) 0.020(3) 0.021(2) -0.004(2) -0.0071(19) -0.0008(19)
C64 0.013(2) 0.021(2) 0.013(2) -0.0013(18) -0.0071(18) 0.0021(19)
C65 0.010(2) 0.017(2) 0.015(2) 0.0005(18) -0.0013(17) 0.0002(18)
C66 0.017(2) 0.019(2) 0.015(2) 0.0014(18) -0.0044(18) 0.0001(19)
C67 0.019(3) 0.018(2) 0.021(2) 0.0029(19) 0.001(2) -0.002(2)
C68 0.018(3) 0.021(3) 0.024(3) 0.005(2) 0.000(2) 0.003(2)
C69 0.024(3) 0.025(3) 0.022(3) 0.005(2) -0.006(2) -0.007(2)
C70 0.026(3) 0.046(4) 0.033(3) 0.028(3) 0.000(2) 0.002(3)
C71 0.038(3) 0.031(3) 0.022(3) 0.001(2) 0.004(2) -0.002(3)
C72 0.008(2) 0.016(2) 0.016(2) -0.0065(18) -0.0033(17) -0.0003(18)
C73 0.015(2) 0.018(2) 0.018(2) -0.0039(19) 0.0016(19) 0.0015(19)
C74 0.013(2) 0.027(3) 0.024(3) 0.001(2) 0.002(2) -0.005(2)
C75 0.009(2) 0.033(3) 0.022(3) 0.000(2) -0.0063(19) -0.004(2)
C76 0.021(3) 0.029(3) 0.014(2) 0.000(2) -0.004(2) -0.003(2)
C77 0.011(2) 0.022(3) 0.017(2) -0.0018(19) -0.0016(18) -0.0021(19)
C78 0.017(3) 0.028(3) 0.016(2) -0.001(2) -0.0021(19) -0.002(2)
C79 0.024(3) 0.061(4) 0.026(3) 0.002(3) 0.006(2) 0.002(3)
C80 0.096(6) 0.034(4) 0.027(3) 0.001(3) -0.012(4) 0.015(4)
C81 0.014(2) 0.029(3) 0.021(3) 0.002(2) -0.0027(19) -0.002(2)
C82 0.070(5) 0.033(4) 0.058(5) -0.007(3) 0.040(4) -0.022(4)
C83 0.037(4) 0.053(4) 0.028(3) -0.012(3) 0.019(3) -0.017(3)
C84 0.012(2) 0.011(2) 0.014(2) 0.0006(17) 0.0030(17) 0.0001(17)
C85 0.013(2) 0.017(2) 0.020(2) -0.0043(19) 0.0033(19) 0.0071(19)
C86 0.012(2) 0.017(2) 0.032(3) -0.003(2) 0.002(2) 0.006(2)
C87 0.006(2) 0.017(2) 0.013(2) -0.0022(17) -0.0006(16) 0.0013(17)
C88 0.010(2) 0.016(2) 0.020(2) -0.0034(19) 0.0035(18) 0.0028(18)
C89 0.016(3) 0.021(3) 0.025(3) -0.005(2) 0.005(2) -0.006(2)
C90 0.014(3) 0.031(3) 0.026(3) -0.015(2) 0.001(2) -0.007(2)
C91 0.018(3) 0.038(3) 0.017(2) -0.010(2) 0.001(2) -0.007(2)
C92 0.011(2) 0.027(3) 0.013(2) -0.0008(19) 0.0008(18) 0.001(2)
C93 0.014(2) 0.026(3) 0.014(2) -0.0010(19) 0.0002(18) -0.005(2)
C94 0.025(3) 0.034(3) 0.024(3) 0.011(2) 0.004(2) 0.001(2)
C95 0.025(3) 0.030(3) 0.018(2) -0.005(2) 0.003(2) -0.003(2)
C96 0.023(3) 0.034(3) 0.016(2) 0.002(2) -0.002(2) -0.005(2)
C97 0.027(3) 0.052(4) 0.021(3) 0.001(3) 0.008(2) -0.002(3)
C98 0.029(3) 0.055(4) 0.030(3) 0.009(3) -0.005(3) 0.006(3)
C99 0.012(2) 0.014(2) 0.037(3) -0.002(2) 0.002(2) -0.0002(19)
C100 0.018(3) 0.016(3) 0.041(3) 0.002(2) 0.007(2) -0.001(2)
C101 0.024(3) 0.027(3) 0.050(4) -0.002(3) 0.012(3) -0.003(2)
C102 0.014(3) 0.028(3) 0.058(4) -0.012(3) 0.010(3) -0.006(2)
C103 0.016(3) 0.024(3) 0.051(4) -0.008(3) 0.001(3) -0.004(2)
C104 0.017(3) 0.014(2) 0.041(3) -0.008(2) 0.000(2) 0.000(2)
C105 0.026(3) 0.034(3) 0.037(3) 0.015(3) 0.002(2) -0.004(3)
C106 0.052(5) 0.099(7) 0.052(5) 0.020(5) 0.012(4) 0.041(5)
C107 0.041(4) 0.052(4) 0.042(4) 0.006(3) 0.002(3) 0.010(3)
C108 0.027(3) 0.024(3) 0.034(3) -0.004(2) -0.003(2) -0.007(2)
C109 0.033(3) 0.032(3) 0.036(3) -0.006(3) 0.008(3) -0.003(3)
C110 0.041(4) 0.036(4) 0.039(4) -0.012(3) -0.009(3) 0.002(3)
C111 0.012(2) 0.023(3) 0.027(3) -0.009(2) -0.001(2) 0.001(2)
C112 0.025(2) 0.038(3) 0.016(2) 0.004(2) 0.000(2) 0.002(2)
C113 0.015(2) 0.024(3) 0.018(2) 0.001(2) 0.0005(19) 0.001(2)
C114 0.027(3) 0.030(3) 0.048(4) 0.011(3) 0.009(3) 0.013(3)
C200 0.11(3) 0.16(2) 0.17(3) 0.00(2) -0.04(2) 0.02(2)
C201 0.048(17) 0.076(12) 0.16(2) 0.016(14) -0.032(14) -0.015(13)
O202 0.056(8) 0.062(8) 0.161(13) 0.016(8) -0.008(8) -0.011(6)
C203 0.070(12) 0.103(13) 0.186(18) 0.004(14) 0.038(12) 0.001(11)
C204 0.084(15) 0.117(17) 0.15(2) -0.041(16) 0.011(15) -0.023(14)
C1A 0.035(12) 0.061(14) 0.063(14) -0.024(12) -0.021(11) -0.004(11)
C1B 0.040(13) 0.056(13) 0.074(18) -0.007(14) -0.018(13) 0.005(12)
C1C 0.049(15) 0.055(14) 0.08(2) -0.031(16) -0.001(15) 0.008(14)
C1D 0.050(15) 0.062(15) 0.09(2) -0.017(17) -0.006(16) 0.003(14)
C1E 0.044(14) 0.058(14) 0.09(2) -0.011(16) -0.011(15) 0.001(13)
C1F 0.032(11) 0.046(11) 0.073(16) -0.011(12) -0.014(11) -0.010(10)
C1G 0.052(12) 0.055(12) 0.073(16) -0.012(12) -0.006(12) -0.009(11)
O3A 0.066(10) 0.059(10) 0.035(10) -0.002(10) -0.017(10) 0.000(10)
S1A 0.047(7) 0.045(7) 0.036(7) -0.002(7) -0.008(7) 0.001(6)
C56A 0.057(8) 0.044(8) 0.046(8) 0.000(8) -0.010(8) -0.006(8)
F2A 0.071(12) 0.051(12) 0.055(12) -0.007(11) -0.004(11) -0.010(11)
F1A 0.058(12) 0.052(12) 0.055(12) 0.005(12) -0.005(11) -0.006(12)
F3A 0.064(11) 0.059(11) 0.067(11) 0.008(11) -0.013(11) -0.007(11)
O6A 0.025(6) 0.032(6) 0.012(6) -0.001(6) 0.000(6) 0.001(6)
S2A 0.031(4) 0.040(4) 0.017(4) 0.002(4) 0.003(4) -0.002(4)
O5A 0.028(5) 0.035(5) 0.019(5) 0.006(5) 0.001(5) -0.005(5)
F4A 0.031(5) 0.047(5) 0.020(5) 0.005(5) -0.005(5) 0.001(5)
C115 0.031(4) 0.047(4) 0.022(4) 0.003(4) -0.004(4) 0.000(4)
F6A 0.031(5) 0.046(5) 0.022(5) 0.005(5) -0.007(5) 0.002(5)
F5A 0.033(7) 0.048(7) 0.028(7) 0.007(7) -0.009(7) 0.001(7)
F14A 0.058(17) 0.049(17) 0.036(15) -0.001(14) -0.007(14) 0.000(15)
F13A 0.062(17) 0.052(16) 0.039(15) -0.001(14) -0.001(14) 0.002(15)
C116 0.059(15) 0.050(14) 0.034(13) -0.003(11) -0.005(11) 0.000(12)
F12A 0.064(17) 0.050(16) 0.036(15) -0.002(14) 0.000(14) 0.002(15)
S4A 0.053(14) 0.048(13) 0.028(11) -0.006(10) -0.011(10) -0.003(10)
O13A 0.049(17) 0.043(16) 0.027(15) -0.007(14) -0.015(14) -0.002(14)
O12A 0.056(16) 0.051(16) 0.031(15) -0.004(13) -0.011(14) -0.004(14)
O14A 0.053(17) 0.048(16) 0.026(15) -0.006(14) -0.010(14) -0.002(14)

loop_
_atom_type_symbol
_atom_type_description
_atom_type_scat_dispersion_real
_atom_type_scat_dispersion_imag
_atom_type_scat_source
C C 0.0033 0.0016 'International Tables Vol C Tables 4.2.6.8 and 6.1.1.4'
H H 0.0000 0.0000 'International Tables Vol C Tables 4.2.6.8 and 6.1.1.4'
F F 0.0171 0.0103 'International Tables Vol C Tables 4.2.6.8 and 6.1.1.4'
N N 0.0061 0.0033 'International Tables Vol C Tables 4.2.6.8 and 6.1.1.4'
O O 0.0106 0.0060 'International Tables Vol C Tables 4.2.6.8 and 6.1.1.4'
P P 0.1023 0.0942 'International Tables Vol C Tables 4.2.6.8 and 6.1.1.4'
S S 0.1246 0.1234 'International Tables Vol C Tables 4.2.6.8 and 6.1.1.4'

loop_
_geom_angle_atom_site_label_1
_geom_angle_atom_site_label_2
_geom_angle_atom_site_label_3
_geom_angle
_geom_angle_site_symmetry_1
_geom_angle_site_symmetry_3
_geom_angle_publ_flag
O1 P1 C55 99.3(2) . . ?
N1 P1 O1 108.1(2) . . ?
N1 P1 N4 110.8(2) . . ?
N1 P1 C55 117.9(2) . . ?
N4 P1 O1 103.7(2) . . ?
N4 P1 C55 115.1(2) . . ?
O4 P2 C111 99.2(2) . . ?
N7 P2 O4 103.10(19) . . ?
N7 P2 C111 117.3(2) . . ?
N10 P2 O4 108.8(2) . . ?
N10 P2 N7 109.6(2) . . ?
N10 P2 C111 116.9(2) . . ?
O1 S1 C56 99.7(3) . . ?
O2 S1 O1 110.2(3) . . ?
O2 S1 C56 105.4(3) . . ?
O3 S1 O1 112.1(2) . . ?
O3 S1 O2 120.8(3) . . ?
O3 S1 C56 106.1(3) . . ?
O4 S2 C112 100.0(2) . . ?
O5 S2 O4 109.6(2) . . ?
O5 S2 O6 124.2(3) . . ?
O5 S2 C112 104.0(3) . . ?
O6 S2 O4 110.3(2) . . ?
O6 S2 C112 105.7(3) . . ?
O9 S3 C113 101.8(2) . . ?
O10 S3 O9 114.5(2) . . ?
O10 S3 C113 104.2(2) . . ?
O11 S3 O9 114.2(2) . . ?
O11 S3 O10 116.3(2) . . ?
O11 S3 C113 103.4(2) . . ?
O12 S4 O14 113.9(4) . . ?
O12 S4 C114 103.4(4) . . ?
O13 S4 O12 115.6(3) . . ?
O13 S4 O14 116.4(4) . . ?
O13 S4 C114 103.3(3) . . ?
O14 S4 C114 101.4(3) . . ?
S1 O1 P1 128.5(2) . . ?
S1A O1 P1 125.2(8) . . ?
S2 O4 P2 129.8(2) . . ?
S2A O4 P2 115.5(9) . . ?
C1 N1 P1 145.3(3) . . ?
C1 N2 C2 109.3(4) . . ?
C1 N2 C4 125.9(4) . . ?
C2 N2 C4 122.7(4) . . ?
C1 N3 C3 109.9(4) . . ?
C1 N3 C16 127.3(4) . . ?
C3 N3 C16 122.6(4) . . ?
C28 N4 P1 146.0(4) . . ?
C28 N5 C29 109.8(4) . . ?
C28 N5 C31 126.9(4) . . ?
C29 N5 C31 123.2(4) . . ?
C28 N6 C30 110.5(4) . . ?
C28 N6 C43 125.6(4) . . ?
C30 N6 C43 123.6(4) . . ?
C57 N7 P2 144.4(3) . . ?
C57 N8 C58 110.1(4) . . ?
C57 N8 C60 125.8(4) . . ?
C58 N8 C60 123.9(4) . . ?
C57 N9 C59 109.4(4) . . ?
C57 N9 C72 126.5(4) . . ?
C59 N9 C72 124.0(4) . . ?
C84 N10 P2 143.1(4) . . ?
C84 N11 C85 109.8(4) . . ?
C84 N11 C87 125.2(4) . . ?
C85 N11 C87 123.4(4) . . ?
C84 N12 C86 109.5(4) . . ?
C84 N12 C99 126.5(4) . . ?
C86 N12 C99 123.8(4) . . ?
N1 C1 N2 123.8(4) . . ?
N1 C1 N3 130.6(4) . . ?
N3 C1 N2 105.3(4) . . ?
N2 C2 H2 125.9 . . ?
C3 C2 N2 108.2(4) . . ?
C3 C2 H2 125.9 . . ?
N3 C3 H3 126.4 . . ?
C2 C3 N3 107.3(4) . . ?
C2 C3 H3 126.4 . . ?
C5 C4 N2 118.7(4) . . ?
C5 C4 C9 123.1(4) . . ?
C9 C4 N2 117.7(4) . . ?
C4 C5 C13 123.0(4) . . ?
C6 C5 C4 116.6(5) . . ?
C6 C5 C13 120.3(5) . . ?
C5 C6 H6 119.2 . . ?
C7 C6 C5 121.6(5) . . ?
C7 C6 H6 119.2 . . ?
C6 C7 H7 119.8 . . ?
C8 C7 C6 120.4(5) . . ?
C8 C7 H7 119.8 . . ?
C7 C8 H8 119.5 . . ?
C7 C8 C9 121.0(5) . . ?
C9 C8 H8 119.5 . . ?
C4 C9 C10 122.0(4) . . ?
C8 C9 C4 117.2(5) . . ?
C8 C9 C10 120.7(4) . . ?
C9 C10 H10 108.0 . . ?
C9 C10 C11 112.0(4) . . ?
C9 C10 C12 111.2(4) . . ?
C11 C10 H10 108.0 . . ?
C11 C10 C12 109.6(4) . . ?
C12 C10 H10 108.0 . . ?
C10 C11 H11G 109.5 . . ?
C10 C11 H11H 109.5 . . ?
C10 C11 H11I 109.5 . . ?
H11G C11 H11H 109.5 . . ?
H11G C11 H11I 109.5 . . ?
H11H C11 H11I 109.5 . . ?
C10 C12 H12A 109.5 . . ?
C10 C12 H12B 109.5 . . ?
C10 C12 H12C 109.5 . . ?
H12A C12 H12B 109.5 . . ?
H12A C12 H12C 109.5 . . ?
H12B C12 H12C 109.5 . . ?
C5 C13 H13 108.1 . . ?
C5 C13 C14 111.0(5) . . ?
C5 C13 C15 112.1(5) . . ?
C14 C13 H13 108.1 . . ?
C14 C13 C15 109.2(5) . . ?
C15 C13 H13 108.1 . . ?
C13 C14 H14A 109.5 . . ?
C13 C14 H14B 109.5 . . ?
C13 C14 H14C 109.5 . . ?
H14A C14 H14B 109.5 . . ?
H14A C14 H14C 109.5 . . ?
H14B C14 H14C 109.5 . . ?
C13 C15 H15A 109.5 . . ?
C13 C15 H15B 109.5 . . ?
C13 C15 H15C 109.5 . . ?
H15A C15 H15B 109.5 . . ?
H15A C15 H15C 109.5 . . ?
H15B C15 H15C 109.5 . . ?
C17 C16 N3 117.8(4) . . ?
C21 C16 N3 118.3(4) . . ?
C21 C16 C17 123.8(4) . . ?
C16 C17 C22 122.5(4) . . ?
C18 C17 C16 116.5(4) . . ?
C18 C17 C22 120.8(4) . . ?
C17 C18 H18 119.3 . . ?
C17 C18 C19 121.3(5) . . ?
C19 C18 H18 119.3 . . ?
C18 C19 H19 119.8 . . ?
C20 C19 C18 120.4(5) . . ?
C20 C19 H19 119.8 . . ?
C19 C20 H20 119.5 . . ?
C19 C20 C21 120.9(4) . . ?
C21 C20 H20 119.5 . . ?
C16 C21 C20 117.1(5) . . ?
C16 C21 C25 122.5(4) . . ?
C20 C21 C25 120.5(4) . . ?
C17 C22 H22 107.3 . . ?
C17 C22 C23 113.4(4) . . ?
C17 C22 C24 110.0(4) . . ?
C23 C22 H22 107.3 . . ?
C23 C22 C24 111.3(5) . . ?
C24 C22 H22 107.3 . . ?
C22 C23 H23A 109.5 . . ?
C22 C23 H23B 109.5 . . ?
C22 C23 H23C 109.5 . . ?
H23A C23 H23B 109.5 . . ?
H23A C23 H23C 109.5 . . ?
H23B C23 H23C 109.5 . . ?
C22 C24 H24A 109.5 . . ?
C22 C24 H24B 109.5 . . ?
C22 C24 H24C 109.5 . . ?
H24A C24 H24B 109.5 . . ?
H24A C24 H24C 109.5 . . ?
H24B C24 H24C 109.5 . . ?
C21 C25 H25 108.1 . . ?
C21 C25 C26 111.9(4) . . ?
C21 C25 C27 110.6(4) . . ?
C26 C25 H25 108.1 . . ?
C27 C25 H25 108.1 . . ?
C27 C25 C26 109.8(4) . . ?
C25 C26 H26A 109.5 . . ?
C25 C26 H26B 109.5 . . ?
C25 C26 H26C 109.5 . . ?
H26A C26 H26B 109.5 . . ?
H26A C26 H26C 109.5 . . ?
H26B C26 H26C 109.5 . . ?
C25 C27 H27A 109.5 . . ?
C25 C27 H27B 109.5 . . ?
C25 C27 H27C 109.5 . . ?
H27A C27 H27B 109.5 . . ?
H27A C27 H27C 109.5 . . ?
H27B C27 H27C 109.5 . . ?
N4 C28 N5 130.9(4) . . ?
N4 C28 N6 123.8(4) . . ?
N6 C28 N5 105.2(4) . . ?
N5 C29 H29 126.4 . . ?
C30 C29 N5 107.3(4) . . ?
C30 C29 H29 126.4 . . ?
N6 C30 H30 126.4 . . ?
C29 C30 N6 107.2(4) . . ?
C29 C30 H30 126.4 . . ?
C32 C31 N5 117.5(5) . . ?
C32 C31 C36 124.0(5) . . ?
C36 C31 N5 118.4(5) . . ?
C31 C32 C37 122.1(5) . . ?
C33 C32 C31 116.5(6) . . ?
C33 C32 C37 121.4(6) . . ?
C32 C33 H33 119.4 . . ?
C34 C33 C32 121.2(7) . . ?
C34 C33 H33 119.4 . . ?
C33 C34 H34 119.6 . . ?
C35 C34 C33 120.9(6) . . ?
C35 C34 H34 119.6 . . ?
C34 C35 H35 119.1 . . ?
C34 C35 C36 121.7(7) . . ?
C36 C35 H35 119.1 . . ?
C31 C36 C35 115.7(6) . . ?
C31 C36 C40 127.8(5) . . ?
C35 C36 C40 116.2(6) . . ?
C32 C37 H37 107.3 . . ?
C32 C37 C38 111.4(5) . . ?
C32 C37 C39 113.3(5) . . ?
C38 C37 H37 107.3 . . ?
C39 C37 H37 107.3 . . ?
C39 C37 C38 109.8(6) . . ?
C37 C38 H38A 109.5 . . ?
C37 C38 H38B 109.5 . . ?
C37 C38 H38C 109.5 . . ?
H38A C38 H38B 109.5 . . ?
H38A C38 H38C 109.5 . . ?
H38B C38 H38C 109.5 . . ?
C37 C39 H39A 109.5 . . ?
C37 C39 H39B 109.5 . . ?
C37 C39 H39C 109.5 . . ?
H39A C39 H39B 109.5 . . ?
H39A C39 H39C 109.5 . . ?
H39B C39 H39C 109.5 . . ?
C36 C40 H40 105.6 . . ?
C36 C40 C41 110.6(6) . . ?
C36 C40 C42 119.7(5) . . ?
C41 C40 H40 105.6 . . ?
C41 C40 C42 108.7(6) . . ?
C42 C40 H40 105.6 . . ?
C40 C41 H41A 109.5 . . ?
C40 C41 H41B 109.5 . . ?
C40 C41 H41C 109.5 . . ?
H41A C41 H41B 109.5 . . ?
H41A C41 H41C 109.5 . . ?
H41B C41 H41C 109.5 . . ?
C40 C42 H42A 109.5 . . ?
C40 C42 H42B 109.5 . . ?
C40 C42 H42C 109.5 . . ?
H42A C42 H42B 109.5 . . ?
H42A C42 H42C 109.5 . . ?
H42B C42 H42C 109.5 . . ?
C44 C43 N6 117.2(5) . . ?
C44 C43 C48 124.3(5) . . ?
C48 C43 N6 118.3(5) . . ?
C43 C44 C45 116.1(5) . . ?
C43 C44 C49 123.3(5) . . ?
C45 C44 C49 120.5(5) . . ?
C44 C45 H45 119.2 . . ?
C46 C45 C44 121.6(6) . . ?
C46 C45 H45 119.2 . . ?
C45 C46 H46 119.6 . . ?
C45 C46 C47 120.8(5) . . ?
C47 C46 H46 119.6 . . ?
C46 C47 H47 119.8 . . ?
C46 C47 C48 120.4(5) . . ?
C48 C47 H47 119.8 . . ?
C43 C48 C47 116.6(5) . . ?
C43 C48 C52 122.5(5) . . ?
C47 C48 C52 120.9(5) . . ?
C44 C49 H49 107.3 . . ?
C50 C49 C44 112.5(5) . . ?
C50 C49 H49 107.3 . . ?
C50 C49 C51 111.8(6) . . ?
C51 C49 C44 110.3(5) . . ?
C51 C49 H49 107.3 . . ?
C49 C50 H50A 109.5 . . ?
C49 C50 H50B 109.5 . . ?
C49 C50 H50C 109.5 . . ?
H50A C50 H50B 109.5 . . ?
H50A C50 H50C 109.5 . . ?
H50B C50 H50C 109.5 . . ?
C49 C51 H51A 109.5 . . ?
C49 C51 H51B 109.5 . . ?
C49 C51 H51C 109.5 . . ?
H51A C51 H51B 109.5 . . ?
H51A C51 H51C 109.5 . . ?
H51B C51 H51C 109.5 . . ?
C48 C52 H52 107.7 . . ?
C53 C52 C48 109.5(5) . . ?
C53 C52 H52 107.7 . . ?
C54 C52 C48 112.5(5) . . ?
C54 C52 H52 107.7 . . ?
C54 C52 C53 111.7(6) . . ?
C52 C53 H53A 109.5 . . ?
C52 C53 H53B 109.5 . . ?
C52 C53 H53C 109.5 . . ?
H53A C53 H53B 109.5 . . ?
H53A C53 H53C 109.5 . . ?
H53B C53 H53C 109.5 . . ?
C52 C54 H54A 109.5 . . ?
C52 C54 H54B 109.5 . . ?
C52 C54 H54C 109.5 . . ?
H54A C54 H54B 109.5 . . ?
H54A C54 H54C 109.5 . . ?
H54B C54 H54C 109.5 . . ?
P1 C55 H55A 109.5 . . ?
P1 C55 H55B 109.5 . . ?
P1 C55 H55C 109.5 . . ?
H55A C55 H55B 109.5 . . ?
H55A C55 H55C 109.5 . . ?
H55B C55 H55C 109.5 . . ?
F1 C56 S1 109.7(5) . . ?
F2 C56 S1 109.9(5) . . ?
F2 C56 F1 109.5(7) . . ?
F2 C56 F3 110.1(6) . . ?
F3 C56 S1 108.1(5) . . ?
F3 C56 F1 109.5(6) . . ?
N7 C57 N8 131.6(4) . . ?
N7 C57 N9 122.4(4) . . ?
N8 C57 N9 105.9(4) . . ?
N8 C58 H58 126.5 . . ?
C59 C58 N8 107.1(4) . . ?
C59 C58 H58 126.5 . . ?
N9 C59 H59 126.3 . . ?
C58 C59 N9 107.5(4) . . ?
C58 C59 H59 126.3 . . ?
C61 C60 N8 117.1(4) . . ?
C61 C60 C65 123.5(4) . . ?
C65 C60 N8 119.4(4) . . ?
C60 C61 C62 117.6(4) . . ?
C60 C61 C69 122.4(4) . . ?
C62 C61 C69 120.0(4) . . ?
C61 C62 H62 119.8 . . ?
C63 C62 C61 120.3(5) . . ?
C63 C62 H62 119.8 . . ?
C62 C63 H63 119.8 . . ?
C64 C63 C62 120.4(4) . . ?
C64 C63 H63 119.8 . . ?
C63 C64 H64 118.9 . . ?
C63 C64 C65 122.3(4) . . ?
C65 C64 H64 118.9 . . ?
C60 C65 C66 126.6(4) . . ?
C64 C65 C60 115.7(4) . . ?
C64 C65 C66 117.2(4) . . ?
C65 C66 H66 105.6 . . ?
C65 C66 C67 119.5(4) . . ?
C65 C66 C68 110.2(4) . . ?
C67 C66 H66 105.6 . . ?
C68 C66 H66 105.6 . . ?
C68 C66 C67 109.4(4) . . ?
C66 C67 H67A 109.5 . . ?
C66 C67 H67B 109.5 . . ?
C66 C67 H67C 109.5 . . ?
H67A C67 H67B 109.5 . . ?
H67A C67 H67C 109.5 . . ?
H67B C67 H67C 109.5 . . ?
C66 C68 H68A 109.5 . . ?
C66 C68 H68B 109.5 . . ?
C66 C68 H68C 109.5 . . ?
H68A C68 H68B 109.5 . . ?
H68A C68 H68C 109.5 . . ?
H68B C68 H68C 109.5 . . ?
C61 C69 H69 108.0 . . ?
C61 C69 C70 110.5(5) . . ?
C61 C69 C71 111.7(4) . . ?
C70 C69 H69 108.0 . . ?
C71 C69 H69 108.0 . . ?
C71 C69 C70 110.6(4) . . ?
C69 C70 H70A 109.5 . . ?
C69 C70 H70B 109.5 . . ?
C69 C70 H70C 109.5 . . ?
H70A C70 H70B 109.5 . . ?
H70A C70 H70C 109.5 . . ?
H70B C70 H70C 109.5 . . ?
C69 C71 H71A 109.5 . . ?
C69 C71 H71B 109.5 . . ?
C69 C71 H71C 109.5 . . ?
H71A C71 H71B 109.5 . . ?
H71A C71 H71C 109.5 . . ?
H71B C71 H71C 109.5 . . ?
C73 C72 N9 119.0(4) . . ?
C73 C72 C77 123.0(4) . . ?
C77 C72 N9 117.8(4) . . ?
C72 C73 C78 122.0(4) . . ?
C74 C73 C72 118.0(4) . . ?
C74 C73 C78 120.0(4) . . ?
C73 C74 H74 119.6 . . ?
C73 C74 C75 120.7(5) . . ?
C75 C74 H74 119.6 . . ?
C74 C75 H75 120.0 . . ?
C76 C75 C74 119.9(4) . . ?
C76 C75 H75 120.0 . . ?
C75 C76 H76 119.5 . . ?
C75 C76 C77 121.0(5) . . ?
C77 C76 H76 119.5 . . ?
C72 C77 C76 117.3(4) . . ?
C72 C77 C81 122.8(4) . . ?
C76 C77 C81 119.8(4) . . ?
C73 C78 H78 107.6 . . ?
C79 C78 C73 112.2(4) . . ?
C79 C78 H78 107.6 . . ?
C80 C78 C73 109.8(4) . . ?
C80 C78 H78 107.6 . . ?
C80 C78 C79 111.8(5) . . ?
C78 C79 H79A 109.5 . . ?
C78 C79 H79B 109.5 . . ?
C78 C79 H79C 109.5 . . ?
H79A C79 H79B 109.5 . . ?
H79A C79 H79C 109.5 . . ?
H79B C79 H79C 109.5 . . ?
C78 C80 H80A 109.5 . . ?
C78 C80 H80B 109.5 . . ?
C78 C80 H80C 109.5 . . ?
H80A C80 H80B 109.5 . . ?
H80A C80 H80C 109.5 . . ?
H80B C80 H80C 109.5 . . ?
C77 C81 H81 107.5 . . ?
C77 C81 C83 112.1(4) . . ?
C82 C81 C77 111.3(5) . . ?
C82 C81 H81 107.5 . . ?
C82 C81 C83 110.7(5) . . ?
C83 C81 H81 107.5 . . ?
C81 C82 H82A 109.5 . . ?
C81 C82 H82B 109.5 . . ?
C81 C82 H82C 109.5 . . ?
H82A C82 H82B 109.5 . . ?
H82A C82 H82C 109.5 . . ?
H82B C82 H82C 109.5 . . ?
C81 C83 H83A 109.5 . . ?
C81 C83 H83B 109.5 . . ?
C81 C83 H83C 109.5 . . ?
H83A C83 H83B 109.5 . . ?
H83A C83 H83C 109.5 . . ?
H83B C83 H83C 109.5 . . ?
N10 C84 N11 124.0(4) . . ?
N10 C84 N12 129.9(4) . . ?
N11 C84 N12 105.7(4) . . ?
N11 C85 H85 126.3 . . ?
C86 C85 N11 107.5(4) . . ?
C86 C85 H85 126.3 . . ?
N12 C86 H86 126.3 . . ?
C85 C86 N12 107.5(4) . . ?
C85 C86 H86 126.3 . . ?
C88 C87 N11 119.6(4) . . ?
C92 C87 N11 117.1(4) . . ?
C92 C87 C88 123.2(4) . . ?
C87 C88 C93 122.7(4) . . ?
C89 C88 C87 116.6(4) . . ?
C89 C88 C93 120.5(4) . . ?
C88 C89 H89 119.5 . . ?
C90 C89 C88 121.0(5) . . ?
C90 C89 H89 119.5 . . ?
C89 C90 H90 119.3 . . ?
C91 C90 C89 121.3(5) . . ?
C91 C90 H90 119.3 . . ?
C90 C91 H91 119.9 . . ?
C90 C91 C92 120.2(5) . . ?
C92 C91 H91 119.9 . . ?
C87 C92 C96 121.9(4) . . ?
C91 C92 C87 117.6(5) . . ?
C91 C92 C96 120.4(4) . . ?
C88 C93 H93 108.5 . . ?
C88 C93 C94 112.2(4) . . ?
C88 C93 C95 109.2(4) . . ?
C94 C93 H93 108.5 . . ?
C94 C93 C95 109.8(4) . . ?
C95 C93 H93 108.5 . . ?
C93 C94 H94A 109.5 . . ?
C93 C94 H94B 109.5 . . ?
C93 C94 H94C 109.5 . . ?
H94A C94 H94B 109.5 . . ?
H94A C94 H94C 109.5 . . ?
H94B C94 H94C 109.5 . . ?
C93 C95 H95A 109.5 . . ?
C93 C95 H95B 109.5 . . ?
C93 C95 H95C 109.5 . . ?
H95A C95 H95B 109.5 . . ?
H95A C95 H95C 109.5 . . ?
H95B C95 H95C 109.5 . . ?
C92 C96 H96 108.0 . . ?
C92 C96 C97 111.0(5) . . ?
C92 C96 C98 110.6(5) . . ?
C97 C96 H96 108.0 . . ?
C97 C96 C98 111.2(5) . . ?
C98 C96 H96 108.0 . . ?
C96 C97 H97A 109.5 . . ?
C96 C97 H97B 109.5 . . ?
C96 C97 H97C 109.5 . . ?
H97A C97 H97B 109.5 . . ?
H97A C97 H97C 109.5 . . ?
H97B C97 H97C 109.5 . . ?
C96 C98 H98A 109.5 . . ?
C96 C98 H98B 109.5 . . ?
C96 C98 H98C 109.5 . . ?
H98A C98 H98B 109.5 . . ?
H98A C98 H98C 109.5 . . ?
H98B C98 H98C 109.5 . . ?
C100 C99 N12 118.1(5) . . ?
C100 C99 C104 123.8(5) . . ?
C104 C99 N12 118.0(5) . . ?
C99 C100 C105 121.8(5) . . ?
C101 C100 C99 116.8(5) . . ?
C101 C100 C105 121.4(5) . . ?
C100 C101 H101 119.8 . . ?
C102 C101 C100 120.5(6) . . ?
C102 C101 H101 119.8 . . ?
C101 C102 H102 119.3 . . ?
C103 C102 C101 121.4(5) . . ?
C103 C102 H102 119.3 . . ?
C102 C103 H103 119.4 . . ?
C102 C103 C104 121.2(6) . . ?
C104 C103 H103 119.4 . . ?
C99 C104 C108 123.0(5) . . ?
C103 C104 C99 116.3(5) . . ?
C103 C104 C108 120.7(5) . . ?
C100 C105 H105 107.4 . . ?
C100 C105 C107 114.7(5) . . ?
C106 C105 C100 110.5(6) . . ?
C106 C105 H105 107.4 . . ?
C106 C105 C107 109.0(5) . . ?
C107 C105 H105 107.4 . . ?
C105 C106 H10A 109.5 . . ?
C105 C106 H10B 109.5 . . ?
C105 C106 H10C 109.5 . . ?
H10A C106 H10B 109.5 . . ?
H10A C106 H10C 109.5 . . ?
H10B C106 H10C 109.5 . . ?
C105 C107 H10D 109.5 . . ?
C105 C107 H10E 109.5 . . ?
C105 C107 H10F 109.5 . . ?
H10D C107 H10E 109.5 . . ?
H10D C107 H10F 109.5 . . ?
H10E C107 H10F 109.5 . . ?
C104 C108 H108 108.0 . . ?
C104 C108 C109 109.3(5) . . ?
C104 C108 C110 113.4(5) . . ?
C109 C108 H108 108.0 . . ?
C110 C108 H108 108.0 . . ?
C110 C108 C109 109.9(5) . . ?
C108 C109 H10G 109.5 . . ?
C108 C109 H10H 109.5 . . ?
C108 C109 H10I 109.5 . . ?
H10G C109 H10H 109.5 . . ?
H10G C109 H10I 109.5 . . ?
H10H C109 H10I 109.5 . . ?
C108 C110 H11A 109.5 . . ?
C108 C110 H11B 109.5 . . ?
C108 C110 H11C 109.5 . . ?
H11A C110 H11B 109.5 . . ?
H11A C110 H11C 109.5 . . ?
H11B C110 H11C 109.5 . . ?
P2 C111 H11D 109.5 . . ?
P2 C111 H11E 109.5 . . ?
P2 C111 H11F 109.5 . . ?
H11D C111 H11E 109.5 . . ?
H11D C111 H11F 109.5 . . ?
H11E C111 H11F 109.5 . . ?
F4 C112 S2 107.8(4) . . ?
F5 C112 S2 111.8(4) . . ?
F5 C112 F4 109.6(5) . . ?
F5 C112 F6 109.3(5) . . ?
F6 C112 S2 110.4(4) . . ?
F6 C112 F4 107.8(4) . . ?
F9 C113 S3 110.6(3) . . ?
F10 C113 S3 112.3(3) . . ?
F10 C113 F9 106.7(4) . . ?
F10 C113 F11 108.4(4) . . ?
F11 C113 S3 111.8(3) . . ?
F11 C113 F9 106.8(4) . . ?
F12 C114 S4 111.8(5) . . ?
F12 C114 F14 106.3(5) . . ?
F13 C114 S4 112.7(4) . . ?
F13 C114 F12 106.5(6) . . ?
F13 C114 F14 107.3(5) . . ?
F14 C114 S4 111.9(5) . . ?
H20A C200 H20B 109.5 . . ?
H20A C200 H20C 109.5 . . ?
H20B C200 H20C 109.5 . . ?
C201 C200 H20A 109.5 . . ?
C201 C200 H20B 109.5 . . ?
C201 C200 H20C 109.5 . . ?
C200 C201 H20D 108.6 . . ?
C200 C201 H20E 108.6 . . ?
H20D C201 H20E 107.6 . . ?
O202 C201 C200 114.6(17) . . ?
O202 C201 H20D 108.6 . . ?
O202 C201 H20E 108.6 . . ?
C203 O202 C201 119.8(18) . . ?
O202 C203 H20F 109.1 . . ?
O202 C203 H20G 109.1 . . ?
O202 C203 C204 113(2) . . ?
H20F C203 H20G 107.8 . . ?
C204 C203 H20F 109.1 . . ?
C204 C203 H20G 109.1 . . ?
C203 C204 H20H 109.5 . . ?
C203 C204 H20I 109.5 . . ?
C203 C204 H20J 109.5 . . ?
H20H C204 H20I 109.5 . . ?
H20H C204 H20J 109.5 . . ?
H20I C204 H20J 109.5 . . ?
H1AA C1A H1AB 109.5 . . ?
H1AA C1A H1AC 109.5 . . ?
H1AB C1A H1AC 109.5 . . ?
C1B C1A H1AA 109.5 . . ?
C1B C1A H1AB 109.5 . . ?
C1B C1A H1AC 109.5 . . ?
C1C C1B C1A 117.1(18) . . ?
C1G C1B C1A 121.1(18) . . ?
C1G C1B C1C 121.8(17) . . ?
C1B C1C H1C 121.2 . . ?
C1B C1C C1D 117.6(17) . . ?
C1D C1C H1C 121.2 . . ?
C1C C1D H1D 119.6 . . ?
C1E C1D C1C 120.8(17) . . ?
C1E C1D H1D 119.6 . . ?
C1D C1E H1E 119.3 . . ?
C1D C1E C1F 121.5(17) . . ?
C1F C1E H1E 119.3 . . ?
C1E C1F H1F 121.0 . . ?
C1E C1F C1G 118.0(17) . . ?
C1G C1F H1F 121.0 . . ?
C1B C1G C1F 120.3(17) . . ?
C1B C1G H1G 119.9 . . ?
C1F C1G H1G 119.9 . . ?
O1 S1A C56A 95.2(17) . . ?
O3 S1A O1 100.7(13) . . ?
O3 S1A C56A 121(2) . . ?
O3A S1A O1 118(4) . . ?
O3A S1A O3 111(3) . . ?
O3A S1A C56A 109(4) . . ?
F2A C56A S1A 114(3) . . ?
F1A C56A S1A 111(4) . . ?
F1A C56A F2A 100(4) . . ?
F3A C56A S1A 104(3) . . ?
F3A C56A F2A 120(4) . . ?
F3A C56A F1A 107(4) . . ?
O4 S2A C115 118.1(17) . . ?
O6A S2A O4 104.6(18) . . ?
O6A S2A O5A 103.6(18) . . ?
O6A S2A C115 119(3) . . ?
O5A S2A O4 100.2(17) . . ?
O5A S2A C115 109(3) . . ?
F4A C115 S2A 102(3) . . ?
F4A C115 F6A 121(4) . . ?
F6A C115 S2A 94(3) . . ?
F5A C115 S2A 104(3) . . ?
F5A C115 F4A 113(4) . . ?
F5A C115 F6A 117(4) . . ?
F14A C116 F12A 107(3) . . ?
F14A C116 S4A 104(4) . . ?
F13A C116 F14A 108(3) . . ?
F13A C116 F12A 108(3) . . ?
F13A C116 S4A 116(4) . . ?
F12A C116 S4A 113(4) . . ?
O13A S4A C116 99(4) . . ?
O13A S4A O14A 138(7) . . ?
O12A S4A C116 99(4) . . ?
O12A S4A O13A 107(5) . . ?
O12A S4A O14A 107(6) . . ?
O14A S4A C116 101(5) . . ?

loop_
_geom_bond_atom_site_label_1
_geom_bond_atom_site_label_2
_geom_bond_distance
_geom_bond_site_symmetry_2
_geom_bond_publ_flag
P1 O1 1.730(4) . ?
P1 N1 1.543(4) . ?
P1 N4 1.549(4) . ?
P1 C55 1.787(5) . ?
P2 O4 1.740(3) . ?
P2 N7 1.549(4) . ?
P2 N10 1.547(4) . ?
P2 C111 1.778(5) . ?
S1 O1 1.548(4) . ?
S1 O2 1.412(6) . ?
S1 O3 1.401(4) . ?
S1 C56 1.849(7) . ?
S2 O4 1.547(3) . ?
S2 O5 1.414(4) . ?
S2 O6 1.425(4) . ?
S2 C112 1.842(6) . ?
S3 O9 1.449(3) . ?
S3 O10 1.439(3) . ?
S3 O11 1.426(3) . ?
S3 C113 1.824(5) . ?
S4 O12 1.432(6) . ?
S4 O13 1.423(5) . ?
S4 O14 1.446(5) . ?
S4 C114 1.820(7) . ?
O1 S1A 1.68(2) . ?
O3 S1A 1.49(2) . ?
O4 S2A 1.517(13) . ?
N1 C1 1.320(6) . ?
N2 C1 1.373(6) . ?
N2 C2 1.396(5) . ?
N2 C4 1.440(6) . ?
N3 C1 1.368(6) . ?
N3 C3 1.398(6) . ?
N3 C16 1.448(6) . ?
N4 C28 1.317(6) . ?
N5 C28 1.370(6) . ?
N5 C29 1.392(6) . ?
N5 C31 1.446(6) . ?
N6 C28 1.359(6) . ?
N6 C30 1.386(6) . ?
N6 C43 1.453(6) . ?
N7 C57 1.327(6) . ?
N8 C57 1.355(6) . ?
N8 C58 1.386(6) . ?
N8 C60 1.449(5) . ?
N9 C57 1.360(6) . ?
N9 C59 1.392(6) . ?
N9 C72 1.445(6) . ?
N10 C84 1.318(6) . ?
N11 C84 1.360(6) . ?
N11 C85 1.397(6) . ?
N11 C87 1.453(6) . ?
N12 C84 1.368(6) . ?
N12 C86 1.398(6) . ?
N12 C99 1.453(6) . ?
F1 C56 1.309(8) . ?
F2 C56 1.308(9) . ?
F3 C56 1.309(8) . ?
F4 C112 1.326(6) . ?
F5 C112 1.319(6) . ?
F6 C112 1.322(6) . ?
F9 C113 1.347(6) . ?
F10 C113 1.326(6) . ?
F11 C113 1.330(6) . ?
F12 C114 1.336(8) . ?
F13 C114 1.336(7) . ?
F14 C114 1.342(8) . ?
C2 H2 0.9500 . ?
C2 C3 1.329(7) . ?
C3 H3 0.9500 . ?
C4 C5 1.404(7) . ?
C4 C9 1.406(7) . ?
C5 C6 1.392(7) . ?
C5 C13 1.523(7) . ?
C6 H6 0.9500 . ?
C6 C7 1.390(8) . ?
C7 H7 0.9500 . ?
C7 C8 1.374(8) . ?
C8 H8 0.9500 . ?
C8 C9 1.396(7) . ?
C9 C10 1.515(7) . ?
C10 H10 1.0000 . ?
C10 C11 1.523(7) . ?
C10 C12 1.529(7) . ?
C11 H11G 0.9800 . ?
C11 H11H 0.9800 . ?
C11 H11I 0.9800 . ?
C12 H12A 0.9800 . ?
C12 H12B 0.9800 . ?
C12 H12C 0.9800 . ?
C13 H13 1.0000 . ?
C13 C14 1.530(8) . ?
C13 C15 1.534(8) . ?
C14 H14A 0.9800 . ?
C14 H14B 0.9800 . ?
C14 H14C 0.9800 . ?
C15 H15A 0.9800 . ?
C15 H15B 0.9800 . ?
C15 H15C 0.9800 . ?
C16 C17 1.403(7) . ?
C16 C21 1.393(6) . ?
C17 C18 1.390(7) . ?
C17 C22 1.522(7) . ?
C18 H18 0.9500 . ?
C18 C19 1.391(7) . ?
C19 H19 0.9500 . ?
C19 C20 1.379(7) . ?
C20 H20 0.9500 . ?
C20 C21 1.397(7) . ?
C21 C25 1.518(7) . ?
C22 H22 1.0000 . ?
C22 C23 1.524(7) . ?
C22 C24 1.535(7) . ?
C23 H23A 0.9800 . ?
C23 H23B 0.9800 . ?
C23 H23C 0.9800 . ?
C24 H24A 0.9800 . ?
C24 H24B 0.9800 . ?
C24 H24C 0.9800 . ?
C25 H25 1.0000 . ?
C25 C26 1.534(7) . ?
C25 C27 1.528(6) . ?
C26 H26A 0.9800 . ?
C26 H26B 0.9800 . ?
C26 H26C 0.9800 . ?
C27 H27A 0.9800 . ?
C27 H27B 0.9800 . ?
C27 H27C 0.9800 . ?
C29 H29 0.9500 . ?
C29 C30 1.344(7) . ?
C30 H30 0.9500 . ?
C31 C32 1.401(8) . ?
C31 C36 1.403(8) . ?
C32 C33 1.394(8) . ?
C32 C37 1.524(9) . ?
C33 H33 0.9500 . ?
C33 C34 1.376(10) . ?
C34 H34 0.9500 . ?
C34 C35 1.363(11) . ?
C35 H35 0.9500 . ?
C35 C36 1.405(8) . ?
C36 C40 1.519(10) . ?
C37 H37 1.0000 . ?
C37 C38 1.535(9) . ?
C37 C39 1.531(8) . ?
C38 H38A 0.9800 . ?
C38 H38B 0.9800 . ?
C38 H38C 0.9800 . ?
C39 H39A 0.9800 . ?
C39 H39B 0.9800 . ?
C39 H39C 0.9800 . ?
C40 H40 1.0000 . ?
C40 C41 1.528(9) . ?
C40 C42 1.549(10) . ?
C41 H41A 0.9800 . ?
C41 H41B 0.9800 . ?
C41 H41C 0.9800 . ?
C42 H42A 0.9800 . ?
C42 H42B 0.9800 . ?
C42 H42C 0.9800 . ?
C43 C44 1.391(8) . ?
C43 C48 1.398(8) . ?
C44 C45 1.402(7) . ?
C44 C49 1.521(8) . ?
C45 H45 0.9500 . ?
C45 C46 1.368(8) . ?
C46 H46 0.9500 . ?
C46 C47 1.386(8) . ?
C47 H47 0.9500 . ?
C47 C48 1.405(7) . ?
C48 C52 1.517(8) . ?
C49 H49 1.0000 . ?
C49 C50 1.512(9) . ?
C49 C51 1.517(8) . ?
C50 H50A 0.9800 . ?
C50 H50B 0.9800 . ?
C50 H50C 0.9800 . ?
C51 H51A 0.9800 . ?
C51 H51B 0.9800 . ?
C51 H51C 0.9800 . ?
C52 H52 1.0000 . ?
C52 C53 1.511(8) . ?
C52 C54 1.500(8) . ?
C53 H53A 0.9800 . ?
C53 H53B 0.9800 . ?
C53 H53C 0.9800 . ?
C54 H54A 0.9800 . ?
C54 H54B 0.9800 . ?
C54 H54C 0.9800 . ?
C55 H55A 0.9800 . ?
C55 H55B 0.9800 . ?
C55 H55C 0.9800 . ?
C58 H58 0.9500 . ?
C58 C59 1.341(7) . ?
C59 H59 0.9500 . ?
C60 C61 1.394(7) . ?
C60 C65 1.407(6) . ?
C61 C62 1.397(7) . ?
C61 C69 1.521(7) . ?
C62 H62 0.9500 . ?
C62 C63 1.384(7) . ?
C63 H63 0.9500 . ?
C63 C64 1.370(7) . ?
C64 H64 0.9500 . ?
C64 C65 1.398(6) . ?
C65 C66 1.520(6) . ?
C66 H66 1.0000 . ?
C66 C67 1.543(7) . ?
C66 C68 1.533(7) . ?
C67 H67A 0.9800 . ?
C67 H67B 0.9800 . ?
C67 H67C 0.9800 . ?
C68 H68A 0.9800 . ?
C68 H68B 0.9800 . ?
C68 H68C 0.9800 . ?
C69 H69 1.0000 . ?
C69 C70 1.531(8) . ?
C69 C71 1.530(8) . ?
C70 H70A 0.9800 . ?
C70 H70B 0.9800 . ?
C70 H70C 0.9800 . ?
C71 H71A 0.9800 . ?
C71 H71B 0.9800 . ?
C71 H71C 0.9800 . ?
C72 C73 1.392(7) . ?
C72 C77 1.396(7) . ?
C73 C74 1.387(7) . ?
C73 C78 1.526(7) . ?
C74 H74 0.9500 . ?
C74 C75 1.394(7) . ?
C75 H75 0.9500 . ?
C75 C76 1.388(7) . ?
C76 H76 0.9500 . ?
C76 C77 1.397(7) . ?
C77 C81 1.515(7) . ?
C78 H78 1.0000 . ?
C78 C79 1.525(7) . ?
C78 C80 1.503(8) . ?
C79 H79A 0.9800 . ?
C79 H79B 0.9800 . ?
C79 H79C 0.9800 . ?
C80 H80A 0.9800 . ?
C80 H80B 0.9800 . ?
C80 H80C 0.9800 . ?
C81 H81 1.0000 . ?
C81 C82 1.502(8) . ?
C81 C83 1.516(7) . ?
C82 H82A 0.9800 . ?
C82 H82B 0.9800 . ?
C82 H82C 0.9800 . ?
C83 H83A 0.9800 . ?
C83 H83B 0.9800 . ?
C83 H83C 0.9800 . ?
C85 H85 0.9500 . ?
C85 C86 1.335(7) . ?
C86 H86 0.9500 . ?
C87 C88 1.402(7) . ?
C87 C92 1.400(6) . ?
C88 C89 1.394(7) . ?
C88 C93 1.519(6) . ?
C89 H89 0.9500 . ?
C89 C90 1.381(7) . ?
C90 H90 0.9500 . ?
C90 C91 1.376(8) . ?
C91 H91 0.9500 . ?
C91 C92 1.392(7) . ?
C92 C96 1.521(7) . ?
C93 H93 1.0000 . ?
C93 C94 1.524(7) . ?
C93 C95 1.531(7) . ?
C94 H94A 0.9800 . ?
C94 H94B 0.9800 . ?
C94 H94C 0.9800 . ?
C95 H95A 0.9800 . ?
C95 H95B 0.9800 . ?
C95 H95C 0.9800 . ?
C96 H96 1.0000 . ?
C96 C97 1.532(7) . ?
C96 C98 1.535(8) . ?
C97 H97A 0.9800 . ?
C97 H97B 0.9800 . ?
C97 H97C 0.9800 . ?
C98 H98A 0.9800 . ?
C98 H98B 0.9800 . ?
C98 H98C 0.9800 . ?
C99 C100 1.400(8) . ?
C99 C104 1.411(7) . ?
C100 C101 1.399(8) . ?
C100 C105 1.523(8) . ?
C101 H101 0.9500 . ?
C101 C102 1.387(9) . ?
C102 H102 0.9500 . ?
C102 C103 1.371(9) . ?
C103 H103 0.9500 . ?
C103 C104 1.399(7) . ?
C104 C108 1.518(8) . ?
C105 H105 1.0000 . ?
C105 C106 1.514(9) . ?
C105 C107 1.538(9) . ?
C106 H10A 0.9800 . ?
C106 H10B 0.9800 . ?
C106 H10C 0.9800 . ?
C107 H10D 0.9800 . ?
C107 H10E 0.9800 . ?
C107 H10F 0.9800 . ?
C108 H108 1.0000 . ?
C108 C109 1.533(8) . ?
C108 C110 1.527(8) . ?
C109 H10G 0.9800 . ?
C109 H10H 0.9800 . ?
C109 H10I 0.9800 . ?
C110 H11A 0.9800 . ?
C110 H11B 0.9800 . ?
C110 H11C 0.9800 . ?
C111 H11D 0.9800 . ?
C111 H11E 0.9800 . ?
C111 H11F 0.9800 . ?
C200 H20A 0.9800 . ?
C200 H20B 0.9800 . ?
C200 H20C 0.9800 . ?
C200 C201 1.63(3) . ?
C201 H20D 0.9900 . ?
C201 H20E 0.9900 . ?
C201 O202 1.60(4) . ?
O202 C203 1.43(3) . ?
C203 H20F 0.9900 . ?
C203 H20G 0.9900 . ?
C203 C204 1.61(3) . ?
C204 H20H 0.9800 . ?
C204 H20I 0.9800 . ?
C204 H20J 0.9800 . ?
C1A H1AA 0.9800 . ?
C1A H1AB 0.9800 . ?
C1A H1AC 0.9800 . ?
C1A C1B 1.43(4) . ?
C1B C1C 1.381(18) . ?
C1B C1G 1.380(18) . ?
C1C H1C 0.9500 . ?
C1C C1D 1.390(18) . ?
C1D H1D 0.9500 . ?
C1D C1E 1.377(18) . ?
C1E H1E 0.9500 . ?
C1E C1F 1.380(18) . ?
C1F H1F 0.9500 . ?
C1F C1G 1.389(18) . ?
C1G H1G 0.9500 . ?
O3A S1A 1.38(8) . ?
S1A C56A 1.84(2) . ?
C56A F2A 1.305(17) . ?
C56A F1A 1.304(17) . ?
C56A F3A 1.303(17) . ?
O6A S2A 1.465(16) . ?
S2A O5A 1.507(16) . ?
S2A C115 1.83(2) . ?
F4A C115 1.322(16) . ?
C115 F6A 1.330(16) . ?
C115 F5A 1.321(16) . ?
F14A C116 1.35(2) . ?
F13A C116 1.34(2) . ?
C116 F12A 1.35(2) . ?
C116 S4A 1.82(2) . ?
S4A O13A 1.40(9) . ?
S4A O12A 1.38(8) . ?
S4A O14A 1.52(11) . ?

loop_
_geom_torsion_atom_site_label_1
_geom_torsion_atom_site_label_2
_geom_torsion_atom_site_label_3
_geom_torsion_atom_site_label_4
_geom_torsion
_geom_torsion_site_symmetry_1
_geom_torsion_site_symmetry_2
_geom_torsion_site_symmetry_3
_geom_torsion_site_symmetry_4
_geom_torsion_publ_flag
P1 O1 S1A O3 -45.2(17) . . . . ?
P1 O1 S1A O3A 76(4) . . . . ?
P1 O1 S1A C56A -168.4(14) . . . . ?
P1 N1 C1 N2 146.0(5) . . . . ?
P1 N1 C1 N3 -40.9(9) . . . . ?
P1 N4 C28 N5 45.3(11) . . . . ?
P1 N4 C28 N6 -139.3(6) . . . . ?
P2 O4 S2A O6A -43(3) . . . . ?
P2 O4 S2A O5A -150(2) . . . . ?
P2 O4 S2A C115 92.0(18) . . . . ?
P2 N7 C57 N8 37.9(9) . . . . ?
P2 N7 C57 N9 -146.5(5) . . . . ?
P2 N10 C84 N11 139.3(5) . . . . ?
P2 N10 C84 N12 -49.4(9) . . . . ?
O1 P1 N1 C1 -89.9(7) . . . . ?
O1 P1 N4 C28 37.8(8) . . . . ?
O1 S1 C56 F1 66.2(6) . . . . ?
O1 S1 C56 F2 -54.3(6) . . . . ?
O1 S1 C56 F3 -174.5(5) . . . . ?
O1 S1A C56A F2A -55(4) . . . . ?
O1 S1A C56A F1A 57(4) . . . . ?
O1 S1A C56A F3A 172(3) . . . . ?
O2 S1 O1 P1 -131.9(3) . . . . ?
O2 S1 C56 F1 -48.0(6) . . . . ?
O2 S1 C56 F2 -168.5(5) . . . . ?
O2 S1 C56 F3 71.3(6) . . . . ?
O3 S1 O1 P1 5.7(4) . . . . ?
O3 S1 C56 F1 -177.2(5) . . . . ?
O3 S1 C56 F2 62.3(6) . . . . ?
O3 S1 C56 F3 -57.9(6) . . . . ?
O3 S1A C56A F2A -161(3) . . . . ?
O3 S1A C56A F1A -49(4) . . . . ?
O3 S1A C56A F3A 66(4) . . . . ?
O4 P2 N7 C57 48.5(6) . . . . ?
O4 P2 N10 C84 -80.9(6) . . . . ?
O4 S2 C112 F4 -171.3(4) . . . . ?
O4 S2 C112 F5 -50.7(4) . . . . ?
O4 S2 C112 F6 71.2(4) . . . . ?
O4 S2A C115 F4A 174(3) . . . . ?
O4 S2A C115 F6A 50(3) . . . . ?
O4 S2A C115 F5A -69(3) . . . . ?
O5 S2 O4 P2 -134.5(3) . . . . ?
O5 S2 C112 F4 75.5(4) . . . . ?
O5 S2 C112 F5 -164.0(4) . . . . ?
O5 S2 C112 F6 -42.1(4) . . . . ?
O6 S2 O4 P2 5.6(4) . . . . ?
O6 S2 C112 F4 -56.7(5) . . . . ?
O6 S2 C112 F5 63.8(5) . . . . ?
O6 S2 C112 F6 -174.3(4) . . . . ?
O9 S3 C113 F9 -179.3(3) . . . . ?
O9 S3 C113 F10 -60.2(4) . . . . ?
O9 S3 C113 F11 61.9(4) . . . . ?
O10 S3 C113 F9 -60.0(4) . . . . ?
O10 S3 C113 F10 59.0(4) . . . . ?
O10 S3 C113 F11 -178.9(3) . . . . ?
O11 S3 C113 F9 62.0(4) . . . . ?
O11 S3 C113 F10 -178.9(4) . . . . ?
O11 S3 C113 F11 -56.8(4) . . . . ?
O12 S4 C114 F12 -60.0(5) . . . . ?
O12 S4 C114 F13 59.9(6) . . . . ?
O12 S4 C114 F14 -179.0(5) . . . . ?
O13 S4 C114 F12 60.9(5) . . . . ?
O13 S4 C114 F13 -179.2(5) . . . . ?
O13 S4 C114 F14 -58.2(5) . . . . ?
O14 S4 C114 F12 -178.2(5) . . . . ?
O14 S4 C114 F13 -58.3(6) . . . . ?
O14 S4 C114 F14 62.7(5) . . . . ?
N1 P1 O1 S1 44.4(3) . . . . ?
N1 P1 O1 S1A 72.8(11) . . . . ?
N1 P1 N4 C28 153.5(7) . . . . ?
N2 C2 C3 N3 0.2(5) . . . . ?
N2 C4 C5 C6 -174.2(4) . . . . ?
N2 C4 C5 C13 1.9(7) . . . . ?
N2 C4 C9 C8 177.1(4) . . . . ?
N2 C4 C9 C10 -0.5(7) . . . . ?
N3 C16 C17 C18 -177.4(4) . . . . ?
N3 C16 C17 C22 -2.1(7) . . . . ?
N3 C16 C21 C20 176.4(4) . . . . ?
N3 C16 C21 C25 -2.8(7) . . . . ?
N4 P1 O1 S1 162.0(3) . . . . ?
N4 P1 O1 S1A -169.6(11) . . . . ?
N4 P1 N1 C1 157.1(6) . . . . ?
N5 C29 C30 N6 -0.5(6) . . . . ?
N5 C31 C32 C33 177.2(5) . . . . ?
N5 C31 C32 C37 -0.7(7) . . . . ?
N5 C31 C36 C35 -177.8(5) . . . . ?
N5 C31 C36 C40 -4.1(9) . . . . ?
N6 C43 C44 C45 -175.2(4) . . . . ?
N6 C43 C44 C49 6.9(7) . . . . ?
N6 C43 C48 C47 176.1(4) . . . . ?
N6 C43 C48 C52 -3.2(7) . . . . ?
N7 P2 O4 S2 162.9(3) . . . . ?
N7 P2 O4 S2A -175.9(10) . . . . ?
N7 P2 N10 C84 167.1(6) . . . . ?
N8 C58 C59 N9 -0.9(5) . . . . ?
N8 C60 C61 C62 -175.8(4) . . . . ?
N8 C60 C61 C69 5.9(7) . . . . ?
N8 C60 C65 C64 176.1(4) . . . . ?
N8 C60 C65 C66 -11.7(7) . . . . ?
N9 C72 C73 C74 176.3(4) . . . . ?
N9 C72 C73 C78 -1.2(7) . . . . ?
N9 C72 C77 C76 -175.7(4) . . . . ?
N9 C72 C77 C81 6.4(7) . . . . ?
N10 P2 O4 S2 46.6(3) . . . . ?
N10 P2 O4 S2A 67.8(10) . . . . ?
N10 P2 N7 C57 164.2(6) . . . . ?
N11 C85 C86 N12 -1.0(6) . . . . ?
N11 C87 C88 C89 -176.7(4) . . . . ?
N11 C87 C88 C93 -0.4(7) . . . . ?
N11 C87 C92 C91 177.6(4) . . . . ?
N11 C87 C92 C96 -0.3(7) . . . . ?
N12 C99 C100 C101 177.7(5) . . . . ?
N12 C99 C100 C105 -3.7(7) . . . . ?
N12 C99 C104 C103 -177.9(4) . . . . ?
N12 C99 C104 C108 3.6(7) . . . . ?
C1 N2 C2 C3 0.6(5) . . . . ?
C1 N2 C4 C5 -115.1(5) . . . . ?
C1 N2 C4 C9 72.6(6) . . . . ?
C1 N3 C3 C2 -1.0(5) . . . . ?
C1 N3 C16 C17 -75.5(6) . . . . ?
C1 N3 C16 C21 107.6(5) . . . . ?
C2 N2 C1 N1 173.4(4) . . . . ?
C2 N2 C1 N3 -1.2(5) . . . . ?
C2 N2 C4 C5 83.2(5) . . . . ?
C2 N2 C4 C9 -89.0(5) . . . . ?
C3 N3 C1 N1 -172.8(5) . . . . ?
C3 N3 C1 N2 1.3(5) . . . . ?
C3 N3 C16 C17 100.3(5) . . . . ?
C3 N3 C16 C21 -76.5(6) . . . . ?
C4 N2 C1 N1 9.7(7) . . . . ?
C4 N2 C1 N3 -164.9(4) . . . . ?
C4 N2 C2 C3 164.9(4) . . . . ?
C4 C5 C6 C7 -1.5(7) . . . . ?
C4 C5 C13 C14 -97.8(6) . . . . ?
C4 C5 C13 C15 139.8(5) . . . . ?
C4 C9 C10 C11 -108.5(5) . . . . ?
C4 C9 C10 C12 128.6(5) . . . . ?
C5 C4 C9 C8 5.2(7) . . . . ?
C5 C4 C9 C10 -172.3(4) . . . . ?
C5 C6 C7 C8 2.5(8) . . . . ?
C6 C5 C13 C14 78.2(6) . . . . ?
C6 C5 C13 C15 -44.3(7) . . . . ?
C6 C7 C8 C9 0.5(8) . . . . ?
C7 C8 C9 C4 -4.2(7) . . . . ?
C7 C8 C9 C10 173.4(4) . . . . ?
C8 C9 C10 C11 74.0(6) . . . . ?
C8 C9 C10 C12 -48.9(6) . . . . ?
C9 C4 C5 C6 -2.4(7) . . . . ?
C9 C4 C5 C13 173.6(5) . . . . ?
C13 C5 C6 C7 -177.7(5) . . . . ?
C16 N3 C1 N1 3.5(8) . . . . ?
C16 N3 C1 N2 177.6(4) . . . . ?
C16 N3 C3 C2 -177.5(4) . . . . ?
C16 C17 C18 C19 0.9(7) . . . . ?
C16 C17 C22 C23 149.2(5) . . . . ?
C16 C17 C22 C24 -85.4(6) . . . . ?
C16 C21 C25 C26 -134.2(5) . . . . ?
C16 C21 C25 C27 103.0(5) . . . . ?
C17 C16 C21 C20 -0.2(7) . . . . ?
C17 C16 C21 C25 -179.4(4) . . . . ?
C17 C18 C19 C20 -0.2(8) . . . . ?
C18 C17 C22 C23 -35.7(7) . . . . ?
C18 C17 C22 C24 89.7(6) . . . . ?
C18 C19 C20 C21 -0.8(7) . . . . ?
C19 C20 C21 C16 1.0(7) . . . . ?
C19 C20 C21 C25 -179.8(4) . . . . ?
C20 C21 C25 C26 46.6(6) . . . . ?
C20 C21 C25 C27 -76.2(5) . . . . ?
C21 C16 C17 C18 -0.7(7) . . . . ?
C21 C16 C17 C22 174.5(4) . . . . ?
C22 C17 C18 C19 -174.4(5) . . . . ?
C28 N5 C29 C30 -0.1(6) . . . . ?
C28 N5 C31 C32 75.3(7) . . . . ?
C28 N5 C31 C36 -107.1(6) . . . . ?
C28 N6 C30 C29 0.8(6) . . . . ?
C28 N6 C43 C44 -103.2(6) . . . . ?
C28 N6 C43 C48 81.4(7) . . . . ?
C29 N5 C28 N4 176.6(6) . . . . ?
C29 N5 C28 N6 0.6(6) . . . . ?
C29 N5 C31 C32 -100.8(6) . . . . ?
C29 N5 C31 C36 76.8(7) . . . . ?
C30 N6 C28 N4 -177.3(5) . . . . ?
C30 N6 C28 N5 -0.9(6) . . . . ?
C30 N6 C43 C44 69.8(7) . . . . ?
C30 N6 C43 C48 -105.5(6) . . . . ?
C31 N5 C28 N4 0.1(10) . . . . ?
C31 N5 C28 N6 -175.9(5) . . . . ?
C31 N5 C29 C30 176.6(5) . . . . ?
C31 C32 C33 C34 0.7(9) . . . . ?
C31 C32 C37 C38 81.0(7) . . . . ?
C31 C32 C37 C39 -154.6(5) . . . . ?
C31 C36 C40 C41 -94.0(7) . . . . ?
C31 C36 C40 C42 33.5(10) . . . . ?
C32 C31 C36 C35 -0.4(8) . . . . ?
C32 C31 C36 C40 173.4(6) . . . . ?
C32 C33 C34 C35 -0.3(10) . . . . ?
C33 C32 C37 C38 -96.8(7) . . . . ?
C33 C32 C37 C39 27.6(8) . . . . ?
C33 C34 C35 C36 -0.4(11) . . . . ?
C34 C35 C36 C31 0.7(9) . . . . ?
C34 C35 C36 C40 -173.8(6) . . . . ?
C35 C36 C40 C41 79.7(7) . . . . ?
C35 C36 C40 C42 -152.8(6) . . . . ?
C36 C31 C32 C33 -0.3(8) . . . . ?
C36 C31 C32 C37 -178.2(5) . . . . ?
C37 C32 C33 C34 178.6(6) . . . . ?
C43 N6 C28 N4 -3.4(9) . . . . ?
C43 N6 C28 N5 173.0(5) . . . . ?
C43 N6 C30 C29 -173.1(5) . . . . ?
C43 C44 C45 C46 0.2(7) . . . . ?
C43 C44 C49 C50 -125.9(6) . . . . ?
C43 C44 C49 C51 108.5(6) . . . . ?
C43 C48 C52 C53 103.8(6) . . . . ?
C43 C48 C52 C54 -131.4(6) . . . . ?
C44 C43 C48 C47 1.1(7) . . . . ?
C44 C43 C48 C52 -178.2(5) . . . . ?
C44 C45 C46 C47 -1.4(8) . . . . ?
C45 C44 C49 C50 56.3(7) . . . . ?
C45 C44 C49 C51 -69.3(7) . . . . ?
C45 C46 C47 C48 2.4(8) . . . . ?
C46 C47 C48 C43 -2.2(7) . . . . ?
C46 C47 C48 C52 177.1(5) . . . . ?
C47 C48 C52 C53 -75.4(7) . . . . ?
C47 C48 C52 C54 49.4(7) . . . . ?
C48 C43 C44 C45 -0.2(7) . . . . ?
C48 C43 C44 C49 -178.1(5) . . . . ?
C49 C44 C45 C46 178.2(5) . . . . ?
C55 P1 O1 S1 -79.1(3) . . . . ?
C55 P1 O1 S1A -50.7(11) . . . . ?
C55 P1 N1 C1 21.5(8) . . . . ?
C55 P1 N4 C28 -69.6(8) . . . . ?
C56 S1 O1 P1 117.6(3) . . . . ?
C57 N8 C58 C59 0.7(5) . . . . ?
C57 N8 C60 C61 81.4(6) . . . . ?
C57 N8 C60 C65 -98.8(5) . . . . ?
C57 N9 C59 C58 0.8(6) . . . . ?
C57 N9 C72 C73 78.9(6) . . . . ?
C57 N9 C72 C77 -104.7(5) . . . . ?
C58 N8 C57 N7 176.0(5) . . . . ?
C58 N8 C57 N9 -0.2(5) . . . . ?
C58 N8 C60 C61 -94.0(5) . . . . ?
C58 N8 C60 C65 85.8(6) . . . . ?
C59 N9 C57 N7 -177.0(4) . . . . ?
C59 N9 C57 N8 -0.4(5) . . . . ?
C59 N9 C72 C73 -103.8(5) . . . . ?
C59 N9 C72 C77 72.6(6) . . . . ?
C60 N8 C57 N7 0.0(8) . . . . ?
C60 N8 C57 N9 -176.1(4) . . . . ?
C60 N8 C58 C59 176.8(4) . . . . ?
C60 C61 C62 C63 -0.4(7) . . . . ?
C60 C61 C69 C70 -106.6(6) . . . . ?
C60 C61 C69 C71 129.9(5) . . . . ?
C60 C65 C66 C67 38.0(7) . . . . ?
C60 C65 C66 C68 -90.0(6) . . . . ?
C61 C60 C65 C64 -4.2(7) . . . . ?
C61 C60 C65 C66 168.0(5) . . . . ?
C61 C62 C63 C64 -3.7(8) . . . . ?
C62 C61 C69 C70 75.1(6) . . . . ?
C62 C61 C69 C71 -48.4(7) . . . . ?
C62 C63 C64 C65 4.0(8) . . . . ?
C63 C64 C65 C60 -0.1(7) . . . . ?
C63 C64 C65 C66 -173.1(5) . . . . ?
C64 C65 C66 C67 -149.9(4) . . . . ?
C64 C65 C66 C68 82.2(5) . . . . ?
C65 C60 C61 C62 4.5(7) . . . . ?
C65 C60 C61 C69 -173.9(5) . . . . ?
C69 C61 C62 C63 178.0(5) . . . . ?
C72 N9 C57 N7 0.6(7) . . . . ?
C72 N9 C57 N8 177.2(4) . . . . ?
C72 N9 C59 C58 -176.9(4) . . . . ?
C72 C73 C74 C75 -0.4(8) . . . . ?
C72 C73 C78 C79 -137.9(5) . . . . ?
C72 C73 C78 C80 97.2(6) . . . . ?
C72 C77 C81 C82 94.4(6) . . . . ?
C72 C77 C81 C83 -141.0(5) . . . . ?
C73 C72 C77 C76 0.6(7) . . . . ?
C73 C72 C77 C81 -177.3(5) . . . . ?
C73 C74 C75 C76 0.0(8) . . . . ?
C74 C73 C78 C79 44.6(7) . . . . ?
C74 C73 C78 C80 -80.3(7) . . . . ?
C74 C75 C76 C77 0.8(8) . . . . ?
C75 C76 C77 C72 -1.0(8) . . . . ?
C75 C76 C77 C81 176.9(5) . . . . ?
C76 C77 C81 C82 -83.5(6) . . . . ?
C76 C77 C81 C83 41.1(7) . . . . ?
C77 C72 C73 C74 0.1(7) . . . . ?
C77 C72 C73 C78 -177.5(5) . . . . ?
C78 C73 C74 C75 177.2(5) . . . . ?
C84 N11 C85 C86 1.0(5) . . . . ?
C84 N11 C87 C88 -110.0(5) . . . . ?
C84 N11 C87 C92 73.5(6) . . . . ?
C84 N12 C86 C85 0.7(6) . . . . ?
C84 N12 C99 C100 -75.0(6) . . . . ?
C84 N12 C99 C104 106.4(6) . . . . ?
C85 N11 C84 N10 172.5(4) . . . . ?
C85 N11 C84 N12 -0.6(5) . . . . ?
C85 N11 C87 C88 85.6(6) . . . . ?
C85 N11 C87 C92 -90.9(5) . . . . ?
C86 N12 C84 N10 -172.6(5) . . . . ?
C86 N12 C84 N11 0.0(5) . . . . ?
C86 N12 C99 C100 99.9(6) . . . . ?
C86 N12 C99 C104 -78.7(6) . . . . ?
C87 N11 C84 N10 6.3(7) . . . . ?
C87 N11 C84 N12 -166.8(4) . . . . ?
C87 N11 C85 C86 167.5(4) . . . . ?
C87 C88 C89 C90 -0.5(7) . . . . ?
C87 C88 C93 C94 145.7(5) . . . . ?
C87 C88 C93 C95 -92.3(5) . . . . ?
C87 C92 C96 C97 -118.2(5) . . . . ?
C87 C92 C96 C98 118.0(5) . . . . ?
C88 C87 C92 C91 1.2(7) . . . . ?
C88 C87 C92 C96 -176.6(5) . . . . ?
C88 C89 C90 C91 0.6(8) . . . . ?
C89 C88 C93 C94 -38.2(6) . . . . ?
C89 C88 C93 C95 83.8(6) . . . . ?
C89 C90 C91 C92 0.2(8) . . . . ?
C90 C91 C92 C87 -1.1(8) . . . . ?
C90 C91 C92 C96 176.8(5) . . . . ?
C91 C92 C96 C97 64.0(6) . . . . ?
C91 C92 C96 C98 -59.8(7) . . . . ?
C92 C87 C88 C89 -0.4(7) . . . . ?
C92 C87 C88 C93 175.8(4) . . . . ?
C93 C88 C89 C90 -176.9(5) . . . . ?
C99 N12 C84 N10 2.9(8) . . . . ?
C99 N12 C84 N11 175.5(4) . . . . ?
C99 N12 C86 C85 -175.0(5) . . . . ?
C99 C100 C101 C102 0.8(8) . . . . ?
C99 C100 C105 C106 -79.6(7) . . . . ?
C99 C100 C105 C107 156.6(5) . . . . ?
C99 C104 C108 C109 99.1(6) . . . . ?
C99 C104 C108 C110 -137.9(5) . . . . ?
C100 C99 C104 C103 3.6(8) . . . . ?
C100 C99 C104 C108 -174.9(5) . . . . ?
C100 C101 C102 C103 2.2(9) . . . . ?
C101 C100 C105 C106 99.0(7) . . . . ?
C101 C100 C105 C107 -24.8(8) . . . . ?
C101 C102 C103 C104 -2.5(9) . . . . ?
C102 C103 C104 C99 -0.4(8) . . . . ?
C102 C103 C104 C108 178.2(5) . . . . ?
C103 C104 C108 C109 -79.3(6) . . . . ?
C103 C104 C108 C110 43.6(7) . . . . ?
C104 C99 C100 C101 -3.8(8) . . . . ?
C104 C99 C100 C105 174.9(5) . . . . ?
C105 C100 C101 C102 -177.8(5) . . . . ?
C111 P2 O4 S2 -76.1(3) . . . . ?
C111 P2 O4 S2A -54.9(10) . . . . ?
C111 P2 N7 C57 -59.3(7) . . . . ?
C111 P2 N10 C84 30.4(7) . . . . ?
C112 S2 O4 P2 116.6(3) . . . . ?
C200 C201 O202 C203 -178(2) . . . . ?
C201 O202 C203 C204 -173(2) . . . . ?
C1A C1B C1C C1D 180.0(4) . . . . ?
C1A C1B C1G C1F -179.8(6) . . . . ?
C1B C1C C1D C1E 0.0(3) . . . . ?
C1C C1B C1G C1F 0.2(9) . . . . ?
C1C C1D C1E C1F -0.1(3) . . . . ?
C1D C1E C1F C1G 0.2(7) . . . . ?
C1E C1F C1G C1B -0.2(9) . . . . ?
C1G C1B C1C C1D 0.0(7) . . . . ?
O3A S1A C56A F2A 67(5) . . . . ?
O3A S1A C56A F1A 179(5) . . . . ?
O3A S1A C56A F3A -66(5) . . . . ?
O6A S2A C115 F4A -58(4) . . . . ?
O6A S2A C115 F6A 179(3) . . . . ?
O6A S2A C115 F5A 59(4) . . . . ?
O5A S2A C115 F4A 60(3) . . . . ?
O5A S2A C115 F6A -63(3) . . . . ?
O5A S2A C115 F5A 178(3) . . . . ?
F14A C116 S4A O13A -61(5) . . . . ?
F14A C116 S4A O12A -170(4) . . . . ?
F14A C116 S4A O14A 81(6) . . . . ?
F13A C116 S4A O13A -179(5) . . . . ?
F13A C116 S4A O12A 72(4) . . . . ?
F13A C116 S4A O14A -37(6) . . . . ?
F12A C116 S4A O13A 55(5) . . . . ?
F12A C116 S4A O12A -54(4) . . . . ?
F12A C116 S4A O14A -163(6) . . . . ?
